data_4125216
loop_
_publ_author_name
'Liu, Zhichang'
'Samanta, Avik'
'Lei, Juying'
'Sun, Junling'
'Wang, Yuping'
'Stoddart, J. Fraser'

_publ_section_title
;
 Cation-Dependent Gold Recovery with \a-Cyclodextrin Facilitated by
 Second-Sphere Coordination.
;
_journal_issue 36
_journal_name_full 'Journal of the American Chemical Society'
_journal_page_first 11643
_journal_page_last 11653
_journal_paper_doi 10.1021/jacs.6b04986
_journal_volume 138
_journal_year 2016
_chemical_absolute_configuration ad
_chemical_formula_moiety 'Au Cl4, C72 H122 O61 Rb, 4(H2 O)'
_chemical_formula_sum 'C72 H130 Au Cl4 O65 Rb'
_chemical_formula_weight 2459.99
_chemical_name_systematic
;
 ?
;
_space_group_crystal_system monoclinic
_space_group_IT_number 4
_space_group_name_Hall 'P 2yb'
_space_group_name_H-M_alt 'P 1 21 1'
_symmetry_space_group_name_Hall 'P 2yb'
_symmetry_space_group_name_H-M 'P 1 21 1'
_atom_sites_solution_hydrogens mixed
_atom_sites_solution_primary direct
_audit_creation_date 2014-04-04
_audit_creation_method
;
Olex2 1.2
(compiled 2014.03.20 svn.r2914 for OlexSys, GUI svn.r4816)
;
_cell_angle_alpha 90
_cell_angle_beta 96.2619(19)
_cell_angle_gamma 90
_cell_formula_units_Z 2
_cell_length_a 13.9510(5)
_cell_length_b 23.8573(10)
_cell_length_c 16.0436(6)
_cell_measurement_reflns_used 9931
_cell_measurement_temperature 100(2)
_cell_measurement_theta_max 65.091
_cell_measurement_theta_min 3.333
_cell_volume 5308.0(4)
_computing_cell_refinement 'SAINT V7.23A (Bruker, 2005)'
_computing_data_collection 'APEX2 V2.1-4 (Bruker, 2007)'
_computing_data_reduction 'Bruker SAINT'
_computing_molecular_graphics 'Olex2 (Dolomanov et al., 2009)'
_computing_publication_material 'Olex2 (Dolomanov et al., 2009)'
_computing_structure_refinement 'ShelXL (Sheldrick, 2008)'
_computing_structure_solution 'ShelXT (Sheldrick, 2008)'
_diffrn_ambient_temperature 100.04
_diffrn_detector_area_resol_mean 8
_diffrn_measured_fraction_theta_full 0.943
_diffrn_measured_fraction_theta_max 0.998
_diffrn_measurement_device_type 'Bruker Kappa APEX CCD area detector'
_diffrn_measurement_method '\w and \f scans'
_diffrn_radiation_monochromator 'Quazar optics'
_diffrn_radiation_type CuK\a
_diffrn_radiation_wavelength 1.54178
_diffrn_reflns_av_R_equivalents 0.0330
_diffrn_reflns_av_unetI/netI 0.0252
_diffrn_reflns_Laue_measured_fraction_full 0.943
_diffrn_reflns_Laue_measured_fraction_max 0.998
_diffrn_reflns_limit_h_max 16
_diffrn_reflns_limit_h_min -16
_diffrn_reflns_limit_k_max 28
_diffrn_reflns_limit_k_min -27
_diffrn_reflns_limit_l_max 18
_diffrn_reflns_limit_l_min -18
_diffrn_reflns_number 99934
_diffrn_reflns_point_group_measured_fraction_full 0.938
_diffrn_reflns_point_group_measured_fraction_max 0.994
_diffrn_reflns_theta_full 67.679
_diffrn_reflns_theta_max 65.114
_diffrn_reflns_theta_min 2.771
_diffrn_source microsource
_exptl_absorpt_coefficient_mu 5.010
_exptl_absorpt_correction_T_max 0.7526
_exptl_absorpt_correction_T_min 0.6215
_exptl_absorpt_correction_type multi-scan
_exptl_absorpt_process_details
'SADABS-2012/1 (Bruker,2012) was used for absorption correction. wR2(int) was 0.0586 before and 0.0459 after correction. The Ratio of minimum to maximum transmission is 0.8258. The \l/2 correction factor is 0.0015.'
_exptl_crystal_colour yellow
_exptl_crystal_colour_primary yellow
_exptl_crystal_density_diffrn 1.539
_exptl_crystal_description block
_exptl_crystal_F_000 2532
_exptl_crystal_size_max 0.182
_exptl_crystal_size_mid 0.123
_exptl_crystal_size_min 0.071
_refine_diff_density_max 1.473
_refine_diff_density_min -0.953
_refine_diff_density_rms 0.101
_refine_ls_abs_structure_details
;
 Flack x determined using 8548 quotients [(I+)-(I-)]/[(I+)+(I-)]
 (Parsons and Flack (2004), Acta Cryst. A60, s61).
;
_refine_ls_abs_structure_Flack -0.015(2)
_refine_ls_extinction_method none
_refine_ls_goodness_of_fit_ref 1.028
_refine_ls_hydrogen_treatment constr
_refine_ls_matrix_type full
_refine_ls_number_parameters 1331
_refine_ls_number_reflns 18015
_refine_ls_number_restraints 1
_refine_ls_restrained_S_all 1.028
_refine_ls_R_factor_all 0.0366
_refine_ls_R_factor_gt 0.0363
_refine_ls_shift/su_max 0.000
_refine_ls_shift/su_mean 0.000
_refine_ls_structure_factor_coef Fsqd
_refine_ls_weighting_details 'w=1/[\s^2^(Fo^2^)+(0.0545P)^2^+15.6014P] where P=(Fo^2^+2Fc^2^)/3'
_refine_ls_weighting_scheme calc
_refine_ls_wR_factor_gt 0.0962
_refine_ls_wR_factor_ref 0.0967
_reflns_Friedel_coverage 0.939
_reflns_Friedel_fraction_full 0.933
_reflns_Friedel_fraction_max 0.989
_reflns_number_gt 17831
_reflns_number_total 18015
_reflns_threshold_expression 'I > 2\s(I)'
_cod_data_source_file ja6b04986_si_006.cif
_cod_data_source_block n3428
_cod_depositor_comments 'Adding full bibliography for 4125213--4125224.cif.'
_cod_database_code 4125216
_shelxl_version_number 2013-4
_shelx_space_group_comment
;
The symmetry employed for this shelxl refinement is uniquely defined
by the following loop, which should always be used as a source of
symmetry information in preference to the above space-group names.
They are only intended as comments.
;
_shelx_estimated_absorpt_t_max 0.717
_shelx_estimated_absorpt_t_min 0.462
_olex2_refinement_description
;
1. Fixed Uiso
 At 1.2 times of:
  All C(H) groups, All C(H,H) groups
 At 1.5 times of:
  All O(H) groups, All O(H,H) groups
2.a Free rotating group:
 O66(H66C,H66D), O62(H62A,H62B), O1A(H1AA,H1AB), O1B(H1BA,H1BB)
2.b Rotating group:
 O61(H61A,H61B)
2.c Ternary CH refined with riding coordinates:
 C1(H1), C2(H2A), C3(H3A), C4(H4A), C5(H5), C7(H7A), C8(H8A), C9(H9A),
 C10(H10), C11(H11), C13(H13A), C14(H14A), C15(H15), C16(H16), C17(H17A),
 C19(H19A), C20(H20), C21(H21), C22(H22A), C23(H23A), C25(H25), C26(H26),
 C27(H27A), C28(H28A), C29(H29A), C31(H31), C32(H32A), C33(H33A), C34(H34A),
 C35(H35), C37(H37A), C38(H38A), C39(H39A), C40(H40), C41(H41), C43(H43A),
 C44(H44A), C45(H45), C46(H46), C47(H47A), C49(H49A), C50(H50), C51(H51),
 C52(H52A), C53(H53A), C55(H55), C56(H56), C57(H57A), C58(H58A), C59(H59A),
 C61(H61), C62(H62), C63(H63), C64(H64), C65(H65), C67(H67), C68(H68), C69(H69),
  C70(H70), C71(H71)
2.d Secondary CH2 refined with riding coordinates:
 C6(H6A,H6B), C12(H12A,H12B), C18(H18A,H18B), C24(H24A,H24B), C30(H30A,H30B),
 C36(H36A,H36B), C42(H42A,H42B), C48(H48A,H48B), C54(H54A,H54B), C60(H60A,H60B),
  C66(H66A,H66B), C72(H72A,H72B)
2.e Tetrahedral OH refined with riding coordinates:
 O12(H12), O14(H14), O24(H24), O27(H27), O33(H33), O34(H34)
2.f Idealised tetrahedral OH refined as rotating group:
 O2(H2), O3(H3), O4(H4), O7(H7), O8(H8), O9(H9), O13(H13), O17(H17), O18(H18),
 O19(H19), O22(H22), O23(H23), O28(H28), O29(H29), O32(H32), O37(H37), O38(H38),
  O39(H39), O42(H42), O43(H43), O44(H44), O47(H47), O48(H48), O49(H49),
 O52(H52), O53(H53), O54(H54), O57(H57), O58(H58), O59(H59)
;
_smtbx_masks_special_details
;
The solvent masking procedure as implemented in Olex2 was used to remove the
electronic contribution of solvent molecules from the refinement.  As the exact
solvent content is not known, only the atoms used in the refinement model are
reported in the formula here.

Total solvent accessible volume / cell = 743.5 Ang^3^ [14.0%]
Total electron count / cell = 200.7
;

loop_
_space_group_symop_operation_xyz
'x, y, z'
'-x, y+1/2, -z'

loop_
_atom_site_label
_atom_site_type_symbol
_atom_site_fract_x
_atom_site_fract_y
_atom_site_fract_z
_atom_site_U_iso_or_equiv
_atom_site_adp_type
_atom_site_occupancy
_atom_site_site_symmetry_order
_atom_site_calc_flag
_atom_site_refinement_flags_posn
Au01 Au 0.75137(2) 0.50058(2) 0.05010(2) 0.01914(8) Uani 1 1 d .
Cl1 Cl 0.86741(17) 0.45477(10) -0.01386(15) 0.0434(5) Uani 1 1 d .
Cl2 Cl 0.71958(19) 0.42110(9) 0.12033(17) 0.0488(6) Uani 1 1 d .
Cl3 Cl 0.63506(19) 0.54588(10) 0.11347(16) 0.0479(6) Uani 1 1 d .
Cl4 Cl 0.78247(16) 0.58015(9) -0.01825(16) 0.0448(5) Uani 1 1 d .
Rb1 Rb 0.69997(6) 0.15955(4) 0.03880(5) 0.03415(19) Uani 1 1 d .
O1 O 0.5428(3) 0.1111(2) 0.1530(3) 0.0149(10) Uani 1 1 d .
O2 O 0.4640(3) 0.16961(19) 0.3803(3) 0.0161(9) Uani 1 1 d .
H2 H 0.4073 0.1806 0.3837 0.024 Uiso 1 1 calc GR
O3 O 0.6059(4) 0.0860(2) 0.3762(3) 0.0241(11) Uani 1 1 d .
H3 H 0.6183 0.0529 0.3632 0.036 Uiso 1 1 calc GR
O4 O 0.4957(4) 0.2055(2) 0.0668(3) 0.0328(13) Uani 1 1 d .
H4 H 0.5420 0.1992 0.1036 0.049 Uiso 1 1 calc GR
O5 O 0.5126(3) 0.03345(18) 0.2339(3) 0.0123(9) Uani 1 1 d .
O6 O 0.5159(3) -0.1076(2) 0.1424(3) 0.0151(10) Uani 1 1 d .
O7 O 0.5968(4) -0.0328(2) 0.3735(3) 0.0228(11) Uani 1 1 d .
H7 H 0.6238 -0.0597 0.4005 0.034 Uiso 1 1 calc GR
O8 O 0.5402(3) -0.14860(19) 0.3626(3) 0.0164(9) Uani 1 1 d .
H8 H 0.4836 -0.1611 0.3571 0.025 Uiso 1 1 calc GR
O9 O 0.6389(4) -0.0345(2) 0.0679(4) 0.0333(13) Uani 1 1 d .
H9 H 0.6485 -0.0691 0.0632 0.050 Uiso 1 1 calc GR
O10 O 0.3961(3) -0.13042(19) 0.2260(3) 0.0137(9) Uani 1 1 d .
O11 O 0.1862(4) -0.2123(2) 0.1354(3) 0.0222(11) Uani 1 1 d .
O12 O 0.3542(3) -0.1956(2) 0.3633(3) 0.0244(11) Uani 1 1 d .
H12 H 0.3334 -0.1868 0.4088 0.037 Uiso 1 1 calc R
O13 O 0.1570(3) -0.2367(2) 0.3550(3) 0.0200(10) Uani 1 1 d .
H13 H 0.1773 -0.2131 0.3916 0.030 Uiso 1 1 calc GR
O14 O 0.3600(5) -0.2295(3) 0.0550(5) 0.055(2) Uani 1 1 d .
H14 H 0.3552 -0.2475 0.0994 0.083 Uiso 1 1 calc R
O15 O 0.0958(4) -0.1617(2) 0.2218(3) 0.0169(10) Uani 1 1 d .
O16 O -0.1383(3) -0.1009(2) 0.1431(3) 0.0177(10) Uani 1 1 d .
O17 O -0.0060(4) -0.1635(2) 0.3686(3) 0.0210(10) Uani 1 1 d .
H17 H 0.0527 -0.1721 0.3735 0.031 Uiso 1 1 calc GR
O18 O -0.1521(4) -0.0805(2) 0.3665(3) 0.0224(10) Uani 1 1 d .
H18 H -0.1175 -0.0517 0.3724 0.034 Uiso 1 1 calc GR
O19 O -0.1087(5) -0.1955(2) 0.0537(4) 0.0397(15) Uani 1 1 d .
H19 H -0.0819 -0.2250 0.0731 0.060 Uiso 1 1 calc GR
O20 O -0.0913(3) -0.02468(19) 0.2291(3) 0.0146(10) Uani 1 1 d .
O21 O -0.1100(3) 0.11839(19) 0.1454(3) 0.0146(9) Uani 1 1 d .
O22 O -0.1431(5) 0.0393(2) 0.3707(4) 0.0329(13) Uani 1 1 d .
H22 H -0.1228 0.0069 0.3829 0.049 Uiso 1 1 calc GR
O23 O -0.0810(4) 0.15293(19) 0.3689(3) 0.0185(10) Uani 1 1 d .
H23 H -0.0253 0.1649 0.3641 0.028 Uiso 1 1 calc GR
O24 O -0.2323(4) 0.0456(2) 0.0484(4) 0.0314(12) Uani 1 1 d .
H24 H -0.2499 0.0671 0.0852 0.047 Uiso 1 1 calc R
O25 O 0.0288(3) 0.13991(18) 0.2346(3) 0.0131(9) Uani 1 1 d .
O26 O 0.2150(3) 0.2243(2) 0.1465(3) 0.0154(10) Uani 1 1 d .
O27 O 0.1084(3) 0.2007(2) 0.3761(3) 0.0203(10) Uani 1 1 d .
H27 H 0.1281 0.1785 0.4149 0.030 Uiso 1 1 calc R
O28 O 0.3002(3) 0.2428(2) 0.3678(3) 0.0193(10) Uani 1 1 d .
H28 H 0.3070 0.2117 0.3925 0.029 Uiso 1 1 calc GR
O29 O 0.0248(3) 0.2365(2) 0.0624(3) 0.0204(10) Uani 1 1 d .
H29 H -0.0242 0.2331 0.0274 0.031 Uiso 1 1 calc GR
O30 O 0.3274(3) 0.17218(19) 0.2311(3) 0.0136(10) Uani 1 1 d .
O31 O 0.5421(3) 0.3042(2) 0.2533(3) 0.0144(10) Uani 1 1 d .
O32 O 0.5098(3) 0.3139(2) 0.4758(3) 0.0183(10) Uani 1 1 d .
H32 H 0.4866 0.3462 0.4673 0.028 Uiso 1 1 calc GR
O33 O 0.7079(3) 0.2796(2) 0.4807(3) 0.0185(10) Uani 1 1 d .
H33 H 0.7171 0.3007 0.5227 0.028 Uiso 1 1 calc R
O34 O 0.6628(4) 0.2292(2) 0.1758(3) 0.0276(12) Uani 1 1 d .
H34 H 0.6578 0.2186 0.2251 0.041 Uiso 1 1 calc R
O35 O 0.5224(3) 0.38321(19) 0.3349(3) 0.0142(9) Uani 1 1 d .
O36 O 0.3736(3) 0.4973(2) 0.2389(2) 0.0175(8) Uani 1 1 d .
O37 O 0.3509(4) 0.5321(2) 0.4582(3) 0.0221(11) Uani 1 1 d .
H37 H 0.3814 0.5621 0.4532 0.033 Uiso 1 1 calc GR
O38 O 0.4197(4) 0.4184(2) 0.4689(3) 0.0208(10) Uani 1 1 d .
H38 H 0.4296 0.3850 0.4555 0.031 Uiso 1 1 calc GR
O39 O 0.3649(7) 0.3881(3) 0.1564(4) 0.059(2) Uani 1 1 d .
H39 H 0.3411 0.3871 0.1060 0.089 Uiso 1 1 calc GR
O40 O 0.4566(3) 0.5649(2) 0.3242(3) 0.0138(10) Uani 1 1 d .
O41 O 0.5271(3) 0.6995(2) 0.2365(3) 0.0168(10) Uani 1 1 d .
O42 O 0.5886(3) 0.7287(2) 0.4593(3) 0.0166(9) Uani 1 1 d .
H42 H 0.5654 0.7586 0.4761 0.025 Uiso 1 1 calc GR
O43 O 0.4426(3) 0.6410(2) 0.4597(3) 0.0194(10) Uani 1 1 d .
H43 H 0.4759 0.6365 0.5062 0.029 Uiso 1 1 calc GR
O44 O 0.3550(4) 0.6583(3) 0.1455(3) 0.0391(15) Uani 1 1 d .
H44 H 0.3383 0.6661 0.1929 0.059 Uiso 1 1 calc GR
O45 O 0.6687(3) 0.68296(19) 0.3236(3) 0.0119(9) Uani 1 1 d .
O46 O 0.8999(3) 0.6939(2) 0.2364(3) 0.0135(10) Uani 1 1 d .
O47 O 0.9905(3) 0.6900(2) 0.4601(3) 0.0168(9) Uani 1 1 d .
H47 H 1.0367 0.7127 0.4671 0.025 Uiso 1 1 calc GR
O48 O 0.7922(3) 0.72463(19) 0.4628(3) 0.0146(9) Uani 1 1 d .
H48 H 0.7327 0.7200 0.4641 0.022 Uiso 1 1 calc GR
O49 O 0.7451(5) 0.7590(3) 0.1494(4) 0.0492(19) Uani 1 1 d .
H49 H 0.8013 0.7712 0.1474 0.074 Uiso 1 1 calc GR
O50 O 0.9456(3) 0.61765(18) 0.3214(3) 0.0123(9) Uani 1 1 d .
O51 O 1.0775(3) 0.5000(2) 0.2381(2) 0.0172(8) Uani 1 1 d .
O52 O 1.1446(4) 0.4737(2) 0.4606(3) 0.0227(10) Uani 1 1 d .
H52 H 1.0971 0.4730 0.4886 0.034 Uiso 1 1 calc GR
O53 O 1.0744(5) 0.5855(2) 0.4631(3) 0.0368(15) Uani 1 1 d .
H53 H 1.0269 0.5976 0.4856 0.055 Uiso 1 1 calc GR
O54 O 1.0841(5) 0.6051(3) 0.1483(4) 0.0392(14) Uani 1 1 d .
H54 H 1.0837 0.6159 0.0984 0.059 Uiso 1 1 calc GR
O55 O 1.0088(3) 0.43822(19) 0.3261(3) 0.0134(9) Uani 1 1 d .
O56 O 0.9155(3) 0.3006(2) 0.2533(3) 0.0155(10) Uani 1 1 d .
O57 O 0.9107(3) 0.2802(2) 0.4781(3) 0.0193(10) Uani 1 1 d .
H57 H 0.8505 0.2839 0.4714 0.029 Uiso 1 1 calc GR
O58 O 1.0557(3) 0.3671(2) 0.4702(3) 0.0201(10) Uani 1 1 d .
H58 H 1.0387 0.3579 0.5170 0.030 Uiso 1 1 calc GR
O59 O 1.0626(4) 0.3407(2) 0.1582(3) 0.0213(10) Uani 1 1 d .
H59 H 1.1037 0.3642 0.1461 0.032 Uiso 1 1 calc GR
O60 O 0.7947(3) 0.31933(18) 0.3381(3) 0.0136(9) Uani 1 1 d .
O61 O 0.8697(4) 0.1929(2) -0.0401(3) 0.0277(11) Uani 1 1 d .
H61A H 0.9247 0.1882 -0.0043 0.042 Uiso 1 1 d GR
H61B H 0.8663 0.2297 -0.0555 0.042 Uiso 1 1 d GR
C1 C 0.4295(4) 0.1651(3) 0.2291(4) 0.0129(12) Uani 1 1 d .
H1 H 0.4616 0.2025 0.2269 0.015 Uiso 1 1 calc R
C2 C 0.4660(5) 0.1352(3) 0.3076(4) 0.0129(12) Uani 1 1 d .
H2A H 0.4250 0.1014 0.3136 0.015 Uiso 1 1 calc R
C3 C 0.5690(5) 0.1163(3) 0.3024(4) 0.0159(14) Uani 1 1 d .
H3A H 0.6101 0.1502 0.2973 0.019 Uiso 1 1 calc R
C4 C 0.5732(4) 0.0804(3) 0.2254(4) 0.0136(12) Uani 1 1 d .
H4A H 0.6408 0.0673 0.2229 0.016 Uiso 1 1 calc R
C5 C 0.4439(5) 0.1310(3) 0.1502(4) 0.0127(13) Uani 1 1 d .
H5 H 0.3998 0.0978 0.1475 0.015 Uiso 1 1 calc R
C6 C 0.4254(5) 0.1633(3) 0.0696(4) 0.0182(13) Uani 1 1 d .
H6A H 0.4275 0.1376 0.0214 0.022 Uiso 1 1 calc R
H6B H 0.3605 0.1805 0.0657 0.022 Uiso 1 1 calc R
C7 C 0.5505(5) -0.0220(3) 0.2252(4) 0.0126(13) Uani 1 1 d .
H7A H 0.6213 -0.0197 0.2204 0.015 Uiso 1 1 calc R
C8 C 0.5338(5) -0.0539(3) 0.3042(4) 0.0135(13) Uani 1 1 d .
H8A H 0.4652 -0.0495 0.3156 0.016 Uiso 1 1 calc R
C9 C 0.5558(5) -0.1160(3) 0.2909(4) 0.0155(14) Uani 1 1 d .
H9A H 0.6251 -0.1196 0.2811 0.019 Uiso 1 1 calc R
C10 C 0.4937(5) -0.1371(3) 0.2133(4) 0.0145(13) Uani 1 1 d .
H10 H 0.5072 -0.1778 0.2055 0.017 Uiso 1 1 calc R
C11 C 0.4989(5) -0.0477(3) 0.1451(4) 0.0159(13) Uani 1 1 d .
H11 H 0.4281 -0.0403 0.1425 0.019 Uiso 1 1 calc R
C12 C 0.5375(6) -0.0242(3) 0.0675(4) 0.0256(15) Uani 1 1 d .
H12A H 0.5025 -0.0416 0.0170 0.031 Uiso 1 1 calc R
H12B H 0.5255 0.0167 0.0646 0.031 Uiso 1 1 calc R
C13 C 0.3339(5) -0.1791(3) 0.2170(4) 0.0153(15) Uani 1 1 d .
H13A H 0.3734 -0.2135 0.2108 0.018 Uiso 1 1 calc R
C14 C 0.2831(5) -0.1835(3) 0.2960(4) 0.0149(13) Uani 1 1 d .
H14A H 0.2515 -0.1469 0.3065 0.018 Uiso 1 1 calc R
C15 C 0.2065(5) -0.2295(3) 0.2824(5) 0.0201(15) Uani 1 1 d .
H15 H 0.2389 -0.2656 0.2705 0.024 Uiso 1 1 calc R
C16 C 0.1366(5) -0.2144(3) 0.2075(4) 0.0185(14) Uani 1 1 d .
H16 H 0.0845 -0.2433 0.1996 0.022 Uiso 1 1 calc R
C17 C 0.2630(5) -0.1707(3) 0.1384(4) 0.0182(14) Uani 1 1 d .
H17A H 0.2340 -0.1324 0.1401 0.022 Uiso 1 1 calc R
C18 C 0.3097(6) -0.1769(4) 0.0577(5) 0.035(2) Uani 1 1 d .
H18A H 0.2594 -0.1745 0.0093 0.042 Uiso 1 1 calc R
H18B H 0.3556 -0.1457 0.0532 0.042 Uiso 1 1 calc R
C19 C -0.0069(5) -0.1558(3) 0.2184(4) 0.0151(13) Uani 1 1 d .
H19A H -0.0386 -0.1934 0.2141 0.018 Uiso 1 1 calc R
C20 C -0.0266(5) -0.1270(3) 0.2982(4) 0.0161(13) Uani 1 1 d .
H20 H 0.0145 -0.0927 0.3065 0.019 Uiso 1 1 calc R
C21 C -0.1321(5) -0.1101(3) 0.2919(4) 0.0168(15) Uani 1 1 d .
H21 H -0.1738 -0.1442 0.2840 0.020 Uiso 1 1 calc R
C22 C -0.1526(5) -0.0712(3) 0.2169(4) 0.0163(13) Uani 1 1 d .
H22A H -0.2211 -0.0583 0.2134 0.020 Uiso 1 1 calc R
C23 C -0.0412(5) -0.1197(3) 0.1406(4) 0.0181(14) Uani 1 1 d .
H23A H 0.0016 -0.0860 0.1405 0.022 Uiso 1 1 calc R
C24 C -0.0387(6) -0.1502(3) 0.0586(4) 0.0231(15) Uani 1 1 d .
H24A H -0.0543 -0.1239 0.0113 0.028 Uiso 1 1 calc R
H24B H 0.0266 -0.1655 0.0549 0.028 Uiso 1 1 calc R
C25 C -0.1283(5) 0.0310(3) 0.2221(4) 0.0153(14) Uani 1 1 d .
H25 H -0.2004 0.0301 0.2134 0.018 Uiso 1 1 calc R
C26 C -0.0948(5) 0.0609(3) 0.3038(4) 0.0175(14) Uani 1 1 d .
H26 H -0.0237 0.0553 0.3173 0.021 Uiso 1 1 calc R
C27 C -0.1159(5) 0.1232(3) 0.2958(4) 0.0167(14) Uani 1 1 d .
H27A H -0.1874 0.1283 0.2864 0.020 Uiso 1 1 calc R
C28 C -0.0723(4) 0.1466(3) 0.2192(4) 0.0119(12) Uani 1 1 d .
H28A H -0.0878 0.1875 0.2134 0.014 Uiso 1 1 calc R
C29 C -0.0892(5) 0.0593(3) 0.1474(4) 0.0151(13) Uani 1 1 d .
H29A H -0.0177 0.0539 0.1521 0.018 Uiso 1 1 calc R
C30 C -0.1332(6) 0.0358(3) 0.0641(5) 0.0257(16) Uani 1 1 d .
H30A H -0.1005 0.0530 0.0185 0.031 Uiso 1 1 calc R
H30B H -0.1214 -0.0051 0.0632 0.031 Uiso 1 1 calc R
C31 C 0.0888(5) 0.1879(3) 0.2271(4) 0.0114(13) Uani 1 1 d .
H31 H 0.0484 0.2226 0.2219 0.014 Uiso 1 1 calc R
C32 C 0.1590(5) 0.1906(3) 0.3060(4) 0.0139(13) Uani 1 1 d .
H32A H 0.1945 0.1542 0.3137 0.017 Uiso 1 1 calc R
C33 C 0.2303(5) 0.2376(3) 0.2961(4) 0.0158(14) Uani 1 1 d .
H33A H 0.1941 0.2737 0.2877 0.019 Uiso 1 1 calc R
C34 C 0.2825(5) 0.2259(3) 0.2178(4) 0.0150(13) Uani 1 1 d .
H34A H 0.3322 0.2554 0.2116 0.018 Uiso 1 1 calc R
C35 C 0.1425(4) 0.1811(3) 0.1492(4) 0.0110(12) Uani 1 1 d .
H35 H 0.1752 0.1437 0.1520 0.013 Uiso 1 1 calc R
C36 C 0.0777(5) 0.1847(3) 0.0678(4) 0.0160(13) Uani 1 1 d .
H36A H 0.1171 0.1820 0.0203 0.019 Uiso 1 1 calc R
H36B H 0.0319 0.1528 0.0639 0.019 Uiso 1 1 calc R
C37 C 0.5041(5) 0.3253(3) 0.3250(4) 0.0149(13) Uani 1 1 d .
H37A H 0.4330 0.3184 0.3201 0.018 Uiso 1 1 calc R
C38 C 0.5530(5) 0.2961(3) 0.4042(4) 0.0136(14) Uani 1 1 d .
H38A H 0.5445 0.2546 0.3978 0.016 Uiso 1 1 calc R
C39 C 0.6600(5) 0.3097(3) 0.4126(4) 0.0148(13) Uani 1 1 d .
H39A H 0.6692 0.3508 0.4227 0.018 Uiso 1 1 calc R
C40 C 0.7007(5) 0.2937(3) 0.3324(4) 0.0173(14) Uani 1 1 d .
H40 H 0.7069 0.2520 0.3289 0.021 Uiso 1 1 calc R
C41 C 0.6441(5) 0.3160(3) 0.2534(4) 0.0193(14) Uani 1 1 d .
H41 H 0.6539 0.3574 0.2499 0.023 Uiso 1 1 calc R
C42 C 0.6736(5) 0.2881(3) 0.1745(4) 0.0197(14) Uani 1 1 d .
H42A H 0.6337 0.3034 0.1249 0.024 Uiso 1 1 calc R
H42B H 0.7418 0.2973 0.1689 0.024 Uiso 1 1 calc R
C43 C 0.8760(5) 0.2861(3) 0.3277(4) 0.0166(13) Uani 1 1 d .
H43A H 0.8572 0.2457 0.3259 0.020 Uiso 1 1 calc R
C44 C 0.9499(5) 0.2966(3) 0.4028(5) 0.0179(15) Uani 1 1 d .
H44A H 1.0087 0.2736 0.3966 0.022 Uiso 1 1 calc R
C45 C 0.9777(5) 0.3581(3) 0.4064(4) 0.0158(13) Uani 1 1 d .
H45 H 0.9210 0.3806 0.4200 0.019 Uiso 1 1 calc R
C46 C 1.0074(5) 0.3782(3) 0.3226(4) 0.0122(12) Uani 1 1 d .
H46 H 1.0734 0.3639 0.3155 0.015 Uiso 1 1 calc R
C47 C 0.9372(5) 0.3602(3) 0.2479(4) 0.0130(13) Uani 1 1 d .
H47A H 0.8759 0.3819 0.2485 0.016 Uiso 1 1 calc R
C48 C 0.9743(5) 0.3680(3) 0.1646(4) 0.0188(14) Uani 1 1 d .
H48A H 0.9257 0.3537 0.1201 0.023 Uiso 1 1 calc R
H48B H 0.9825 0.4086 0.1546 0.023 Uiso 1 1 calc R
C49 C 1.0930(4) 0.4678(3) 0.3125(4) 0.0143(13) Uani 1 1 d .
H49A H 1.1462 0.4404 0.3071 0.017 Uiso 1 1 calc R
C50 C 1.1207(4) 0.5052(4) 0.3864(4) 0.0193(13) Uani 1 1 d .
H50 H 1.1797 0.5264 0.3748 0.023 Uiso 1 1 calc R
C51 C 1.0412(5) 0.5480(3) 0.3962(4) 0.0174(14) Uani 1 1 d .
H51 H 0.9805 0.5288 0.4081 0.021 Uiso 1 1 calc R
C52 C 1.0250(5) 0.5815(3) 0.3153(4) 0.0148(14) Uani 1 1 d .
H52A H 1.0837 0.6043 0.3083 0.018 Uiso 1 1 calc R
C53 C 1.0034(5) 0.5426(3) 0.2397(4) 0.0161(13) Uani 1 1 d .
H53A H 0.9399 0.5238 0.2434 0.019 Uiso 1 1 calc R
C54 C 0.9994(6) 0.5738(3) 0.1565(4) 0.0256(16) Uani 1 1 d .
H54A H 0.9895 0.5464 0.1100 0.031 Uiso 1 1 calc R
H54B H 0.9434 0.5996 0.1517 0.031 Uiso 1 1 calc R
C55 C 0.9580(4) 0.6756(3) 0.3096(4) 0.0131(12) Uani 1 1 d .
H55 H 1.0273 0.6838 0.3041 0.016 Uiso 1 1 calc R
C56 C 0.9275(5) 0.7056(3) 0.3868(4) 0.0135(13) Uani 1 1 d .
H56 H 0.9334 0.7469 0.3782 0.016 Uiso 1 1 calc R
C57 C 0.8238(4) 0.6922(3) 0.3953(4) 0.0120(12) Uani 1 1 d .
H57A H 0.8179 0.6514 0.4082 0.014 Uiso 1 1 calc R
C58 C 0.7610(4) 0.7055(3) 0.3145(4) 0.0118(12) Uani 1 1 d .
H58A H 0.7557 0.7471 0.3076 0.014 Uiso 1 1 calc R
C59 C 0.7997(4) 0.6800(3) 0.2371(4) 0.0153(13) Uani 1 1 d .
H59A H 0.7932 0.6383 0.2397 0.018 Uiso 1 1 calc R
C60 C 0.7476(5) 0.7004(4) 0.1562(4) 0.0314(19) Uani 1 1 d .
H60A H 0.7795 0.6849 0.1091 0.038 Uiso 1 1 calc R
H60B H 0.6806 0.6861 0.1510 0.038 Uiso 1 1 calc R
C61 C 0.5863(4) 0.7167(3) 0.3094(4) 0.0129(12) Uani 1 1 d .
H61 H 0.6055 0.7568 0.3038 0.016 Uiso 1 1 calc R
C62 C 0.5308(5) 0.7097(3) 0.3855(4) 0.0134(14) Uani 1 1 d .
H62 H 0.4702 0.7324 0.3772 0.016 Uiso 1 1 calc R
C63 C 0.5053(4) 0.6486(3) 0.3954(4) 0.0125(12) Uani 1 1 d .
H63 H 0.5660 0.6269 0.4108 0.015 Uiso 1 1 calc R
C64 C 0.4540(5) 0.6247(3) 0.3142(4) 0.0131(12) Uani 1 1 d .
H64 H 0.3857 0.6380 0.3064 0.016 Uiso 1 1 calc R
C65 C 0.5042(4) 0.6401(3) 0.2384(4) 0.0155(13) Uani 1 1 d .
H65 H 0.5655 0.6182 0.2401 0.019 Uiso 1 1 calc R
C66 C 0.4443(5) 0.6286(4) 0.1555(4) 0.0262(16) Uani 1 1 d .
H66A H 0.4823 0.6391 0.1092 0.031 Uiso 1 1 calc R
H66B H 0.4309 0.5879 0.1509 0.031 Uiso 1 1 calc R
C67 C 0.3700(5) 0.5334(3) 0.3096(4) 0.0151(13) Uani 1 1 d .
H67 H 0.3137 0.5595 0.2993 0.018 Uiso 1 1 calc R
C68 C 0.3594(4) 0.4975(4) 0.3876(4) 0.0169(12) Uani 1 1 d .
H68 H 0.2978 0.4759 0.3764 0.020 Uiso 1 1 calc R
C69 C 0.4404(5) 0.4552(3) 0.4020(4) 0.0152(13) Uani 1 1 d .
H69 H 0.5036 0.4745 0.4164 0.018 Uiso 1 1 calc R
C70 C 0.4418(5) 0.4209(3) 0.3230(4) 0.0139(14) Uani 1 1 d .
H70 H 0.3808 0.3987 0.3132 0.017 Uiso 1 1 calc R
C71 C 0.4512(5) 0.4584(3) 0.2468(4) 0.0164(13) Uani 1 1 d .
H71 H 0.5138 0.4792 0.2549 0.020 Uiso 1 1 calc R
C72 C 0.4448(6) 0.4256(3) 0.1648(4) 0.0261(16) Uani 1 1 d .
H72A H 0.4387 0.4523 0.1172 0.031 Uiso 1 1 calc R
H72B H 0.5050 0.4040 0.1625 0.031 Uiso 1 1 calc R
O66 O 0.3172(4) 0.3587(3) 0.9760(4) 0.0324(14) Uani 1 1 d .
H66C H 0.3649 0.3356 0.9728 0.049 Uiso 1 1 d G
H66D H 0.3035 0.3603 1.0276 0.049 Uiso 1 1 d G
O62 O 0.2535(4) 0.3501(3) 0.4026(4) 0.0364(13) Uani 1 1 d .
H62A H 0.1937 0.3490 0.4133 0.055 Uiso 1 1 d G
H62B H 0.2795 0.3171 0.4113 0.055 Uiso 1 1 d G
O1A O 0.4409(6) 0.2803(3) 0.9409(5) 0.0502(17) Uani 1 1 d .
H1AA H 0.4907 0.2642 0.9230 0.075 Uiso 1 1 d G
H1AB H 0.4172 0.2586 0.9771 0.075 Uiso 1 1 d G
O1B O 0.2664(4) 0.3365(2) 0.5836(4) 0.0315(12) Uani 1 1 d .
H1BA H 0.3259 0.3285 0.6016 0.047 Uiso 1 1 d G
H1BB H 0.2626 0.3460 0.5310 0.047 Uiso 1 1 d G

loop_
_atom_site_aniso_label
_atom_site_aniso_U_11
_atom_site_aniso_U_22
_atom_site_aniso_U_33
_atom_site_aniso_U_23
_atom_site_aniso_U_13
_atom_site_aniso_U_12
Au01 0.02478(14) 0.01494(13) 0.01814(13) 0.00194(12) 0.00438(9) 0.00053(12)
Cl1 0.0484(12) 0.0414(12) 0.0444(12) 0.0041(10) 0.0230(10) 0.0149(10)
Cl2 0.0615(14) 0.0273(11) 0.0631(15) 0.0205(10) 0.0311(12) 0.0020(10)
Cl3 0.0578(14) 0.0360(11) 0.0549(14) 0.0016(10) 0.0290(11) 0.0168(10)
Cl4 0.0427(11) 0.0304(11) 0.0620(14) 0.0263(10) 0.0092(10) 0.0009(9)
Rb1 0.0337(4) 0.0404(5) 0.0283(4) -0.0026(3) 0.0034(3) 0.0018(3)
O1 0.015(2) 0.014(2) 0.016(2) 0.0027(18) 0.0045(18) 0.0017(18)
O2 0.021(2) 0.014(2) 0.013(2) -0.0020(18) 0.0004(17) 0.0001(19)
O3 0.035(3) 0.014(2) 0.020(2) 0.0033(19) -0.009(2) 0.008(2)
O4 0.037(3) 0.033(3) 0.026(3) 0.019(2) -0.006(2) -0.013(3)
O5 0.011(2) 0.010(2) 0.017(2) 0.0004(17) 0.0052(17) 0.0006(17)
O6 0.020(2) 0.014(2) 0.013(2) -0.0047(18) 0.0069(18) -0.0005(18)
O7 0.025(3) 0.026(3) 0.015(2) -0.002(2) -0.0074(19) 0.000(2)
O8 0.022(2) 0.012(2) 0.015(2) 0.0064(18) 0.0034(18) 0.0038(19)
O9 0.043(3) 0.023(3) 0.039(3) -0.003(2) 0.030(3) -0.008(2)
O10 0.017(2) 0.012(2) 0.013(2) -0.0014(17) 0.0059(17) -0.0005(18)
O11 0.023(3) 0.027(3) 0.019(3) -0.013(2) 0.009(2) -0.011(2)
O12 0.019(2) 0.036(3) 0.019(2) 0.005(2) 0.0052(19) 0.001(2)
O13 0.022(2) 0.021(3) 0.018(2) -0.0011(19) 0.0099(19) -0.0021(19)
O14 0.057(4) 0.060(5) 0.055(4) -0.033(4) 0.041(4) -0.018(4)
O15 0.020(3) 0.013(2) 0.019(2) -0.0042(19) 0.0061(19) -0.0021(19)
O16 0.020(2) 0.018(2) 0.016(2) -0.0010(19) 0.0058(19) 0.0030(19)
O17 0.029(3) 0.014(2) 0.021(2) 0.008(2) 0.008(2) 0.006(2)
O18 0.036(3) 0.014(3) 0.019(2) -0.0041(19) 0.012(2) 0.004(2)
O19 0.079(5) 0.019(3) 0.025(3) -0.011(2) 0.026(3) -0.021(3)
O20 0.016(2) 0.006(2) 0.022(2) -0.0003(18) 0.0039(19) 0.0029(18)
O21 0.019(2) 0.013(2) 0.011(2) 0.0022(18) -0.0027(18) -0.0029(18)
O22 0.054(4) 0.020(3) 0.029(3) 0.007(2) 0.023(3) -0.001(2)
O23 0.029(3) 0.012(2) 0.014(2) -0.0011(18) 0.0021(19) 0.0011(19)
O24 0.028(3) 0.025(3) 0.038(3) 0.000(2) -0.010(2) -0.005(2)
O25 0.018(2) 0.007(2) 0.014(2) 0.0006(17) -0.0013(17) 0.0035(17)
O26 0.017(2) 0.016(2) 0.012(2) 0.0025(18) -0.0015(18) 0.0018(18)
O27 0.019(2) 0.028(3) 0.014(2) -0.005(2) 0.0007(18) 0.004(2)
O28 0.019(2) 0.022(2) 0.015(2) -0.0026(19) -0.0063(18) 0.0047(19)
O29 0.023(2) 0.020(2) 0.017(2) 0.0071(19) -0.0058(18) 0.0076(19)
O30 0.010(2) 0.011(2) 0.019(2) 0.0017(18) -0.0004(17) 0.0035(18)
O31 0.018(2) 0.014(2) 0.012(2) -0.0053(18) 0.0057(18) -0.0079(19)
O32 0.022(2) 0.019(2) 0.016(2) 0.0026(19) 0.0109(19) 0.005(2)
O33 0.023(2) 0.019(2) 0.014(2) 0.0062(19) 0.0070(18) 0.0034(19)
O34 0.046(3) 0.018(3) 0.022(3) -0.008(2) 0.018(2) -0.003(2)
O35 0.011(2) 0.012(2) 0.018(2) -0.0032(18) -0.0010(17) -0.0031(17)
O36 0.021(2) 0.016(2) 0.0131(19) -0.001(2) -0.0067(15) -0.006(2)
O37 0.026(3) 0.022(3) 0.020(3) -0.001(2) 0.010(2) 0.004(2)
O38 0.028(3) 0.022(3) 0.013(2) 0.0025(19) 0.0060(19) 0.005(2)
O39 0.099(6) 0.057(5) 0.020(3) -0.013(3) 0.000(3) -0.051(4)
O40 0.006(2) 0.014(2) 0.020(2) -0.0034(18) -0.0030(17) 0.0013(17)
O41 0.016(2) 0.023(3) 0.010(2) 0.0016(19) -0.0042(18) 0.0043(19)
O42 0.018(2) 0.020(2) 0.013(2) -0.0060(18) 0.0024(18) 0.0007(18)
O43 0.020(2) 0.025(3) 0.013(2) -0.003(2) 0.0032(18) -0.008(2)
O44 0.026(3) 0.069(4) 0.020(3) 0.003(3) -0.009(2) 0.006(3)
O45 0.012(2) 0.012(2) 0.012(2) -0.0019(17) 0.0007(16) 0.0053(17)
O46 0.010(2) 0.018(2) 0.013(2) 0.0038(18) 0.0032(17) 0.0008(18)
O47 0.015(2) 0.022(2) 0.012(2) -0.0034(19) -0.0047(17) -0.0007(18)
O48 0.012(2) 0.020(2) 0.012(2) -0.0057(18) 0.0011(17) 0.0019(17)
O49 0.063(4) 0.057(4) 0.030(3) 0.022(3) 0.015(3) 0.042(4)
O50 0.008(2) 0.011(2) 0.019(2) 0.0005(18) 0.0024(17) 0.0006(17)
O51 0.023(2) 0.0123(19) 0.018(2) -0.005(2) 0.0100(16) 0.002(2)
O52 0.034(3) 0.019(2) 0.013(2) 0.0038(19) -0.007(2) 0.005(2)
O53 0.073(4) 0.021(3) 0.014(3) -0.006(2) -0.005(3) 0.022(3)
O54 0.051(4) 0.044(4) 0.023(3) 0.016(3) 0.008(3) -0.010(3)
O55 0.010(2) 0.009(2) 0.022(2) 0.0023(18) 0.0059(18) 0.0036(17)
O56 0.021(2) 0.012(2) 0.014(2) -0.0025(18) 0.0086(19) 0.0000(19)
O57 0.021(2) 0.020(2) 0.018(2) 0.0077(19) 0.0086(19) 0.0031(19)
O58 0.025(2) 0.023(3) 0.012(2) 0.0031(19) 0.0021(19) 0.004(2)
O59 0.024(3) 0.022(3) 0.019(2) -0.003(2) 0.010(2) -0.001(2)
O60 0.014(2) 0.010(2) 0.018(2) -0.0063(18) 0.0061(19) -0.0048(18)
O61 0.028(3) 0.033(3) 0.022(3) 0.006(2) -0.001(2) 0.000(2)
C1 0.009(3) 0.013(3) 0.016(3) -0.002(3) 0.000(2) -0.002(2)
C2 0.019(3) 0.011(3) 0.008(3) 0.002(2) 0.001(2) 0.001(2)
C3 0.021(3) 0.013(3) 0.013(3) 0.005(3) -0.002(3) -0.003(3)
C4 0.013(3) 0.010(3) 0.019(3) 0.007(2) 0.005(2) -0.001(2)
C5 0.017(3) 0.009(3) 0.013(3) 0.002(2) 0.005(2) -0.004(2)
C6 0.019(3) 0.016(3) 0.019(3) 0.004(3) -0.002(3) 0.001(3)
C7 0.012(3) 0.014(3) 0.012(3) 0.000(2) 0.001(2) 0.001(2)
C8 0.020(3) 0.008(3) 0.012(3) -0.002(2) 0.002(2) 0.000(2)
C9 0.022(3) 0.011(3) 0.015(3) 0.004(3) 0.008(3) 0.002(3)
C10 0.019(3) 0.012(3) 0.013(3) 0.002(2) 0.005(3) 0.001(2)
C11 0.021(3) 0.012(3) 0.015(3) 0.000(3) 0.006(3) -0.002(3)
C12 0.041(4) 0.021(3) 0.015(3) 0.001(3) 0.005(3) -0.004(3)
C13 0.021(4) 0.012(3) 0.016(3) 0.001(3) 0.011(3) 0.001(3)
C14 0.015(3) 0.018(3) 0.013(3) -0.001(2) 0.003(3) 0.003(3)
C15 0.023(4) 0.019(4) 0.020(4) 0.004(3) 0.008(3) 0.000(3)
C16 0.017(3) 0.023(4) 0.016(3) -0.005(3) 0.009(3) -0.007(3)
C17 0.017(3) 0.022(3) 0.017(3) -0.003(3) 0.008(3) -0.006(3)
C18 0.030(4) 0.054(6) 0.021(4) -0.003(4) 0.008(3) -0.022(4)
C19 0.022(4) 0.010(3) 0.014(3) 0.000(3) 0.009(3) -0.003(3)
C20 0.023(3) 0.011(3) 0.016(3) -0.004(3) 0.009(3) 0.002(3)
C21 0.024(4) 0.015(3) 0.014(3) 0.000(3) 0.012(3) 0.001(3)
C22 0.018(3) 0.012(3) 0.019(3) -0.001(3) 0.005(3) 0.000(3)
C23 0.024(4) 0.012(3) 0.019(3) -0.002(3) 0.009(3) 0.000(3)
C24 0.039(4) 0.020(4) 0.013(3) 0.001(3) 0.014(3) -0.005(3)
C25 0.014(3) 0.016(3) 0.016(3) 0.001(3) -0.001(3) 0.002(3)
C26 0.029(4) 0.013(3) 0.012(3) 0.005(3) 0.009(3) 0.001(3)
C27 0.021(3) 0.020(4) 0.010(3) -0.001(3) 0.003(3) 0.006(3)
C28 0.012(3) 0.011(3) 0.012(3) 0.001(2) 0.000(2) 0.003(2)
C29 0.018(3) 0.011(3) 0.016(3) 0.000(3) 0.004(3) 0.000(2)
C30 0.042(4) 0.016(4) 0.018(4) 0.002(3) 0.001(3) -0.007(3)
C31 0.014(3) 0.008(3) 0.013(3) 0.002(2) 0.004(2) 0.002(2)
C32 0.017(3) 0.015(3) 0.009(3) -0.006(2) 0.000(2) 0.003(3)
C33 0.017(3) 0.017(3) 0.013(3) -0.005(3) -0.004(3) 0.005(3)
C34 0.021(3) 0.010(3) 0.014(3) 0.001(2) 0.000(3) 0.005(2)
C35 0.013(3) 0.008(3) 0.012(3) 0.001(2) -0.001(2) 0.004(2)
C36 0.015(3) 0.017(3) 0.015(3) -0.002(3) 0.001(2) 0.001(2)
C37 0.018(3) 0.017(3) 0.011(3) -0.004(3) 0.006(3) -0.003(2)
C38 0.022(3) 0.009(3) 0.011(3) -0.003(2) 0.006(3) -0.004(3)
C39 0.019(3) 0.010(3) 0.017(3) 0.002(2) 0.006(3) -0.003(3)
C40 0.021(3) 0.013(3) 0.020(4) -0.004(3) 0.010(3) -0.006(3)
C41 0.025(4) 0.012(3) 0.022(4) -0.001(3) 0.009(3) -0.009(3)
C42 0.032(4) 0.017(3) 0.011(3) -0.006(3) 0.010(3) -0.010(3)
C43 0.022(3) 0.011(3) 0.018(3) 0.001(3) 0.012(3) 0.002(3)
C44 0.023(4) 0.015(3) 0.018(4) 0.005(3) 0.015(3) 0.009(3)
C45 0.012(3) 0.015(3) 0.020(3) 0.003(3) 0.004(3) 0.002(2)
C46 0.017(3) 0.014(3) 0.007(3) -0.001(2) 0.006(2) 0.004(2)
C47 0.014(3) 0.010(3) 0.015(3) 0.002(2) 0.004(2) -0.002(2)
C48 0.027(4) 0.021(3) 0.008(3) 0.000(3) 0.004(3) -0.004(3)
C49 0.011(3) 0.014(3) 0.017(3) 0.001(3) 0.001(2) 0.003(2)
C50 0.017(3) 0.022(3) 0.019(3) 0.001(3) -0.001(2) 0.005(3)
C51 0.026(4) 0.016(3) 0.010(3) -0.002(3) -0.002(3) 0.004(3)
C52 0.010(3) 0.014(3) 0.021(3) -0.001(3) 0.004(2) -0.001(3)
C53 0.021(3) 0.013(3) 0.014(3) -0.001(3) 0.003(3) 0.003(3)
C54 0.038(4) 0.024(4) 0.014(3) -0.002(3) 0.000(3) 0.004(3)
C55 0.014(3) 0.013(3) 0.013(3) 0.000(2) 0.004(2) -0.002(2)
C56 0.014(3) 0.011(3) 0.015(3) -0.001(3) 0.000(3) 0.001(2)
C57 0.014(3) 0.011(3) 0.011(3) -0.001(2) 0.000(2) 0.002(2)
C58 0.012(3) 0.017(3) 0.005(3) 0.002(2) 0.000(2) 0.001(2)
C59 0.011(3) 0.025(3) 0.010(3) -0.002(3) 0.004(2) 0.007(3)
C60 0.020(4) 0.067(6) 0.008(3) 0.001(3) 0.004(3) 0.010(4)
C61 0.011(3) 0.013(3) 0.014(3) -0.003(2) -0.003(2) 0.004(2)
C62 0.010(3) 0.023(4) 0.007(3) -0.002(3) -0.001(2) 0.007(3)
C63 0.010(3) 0.018(3) 0.010(3) -0.006(2) 0.001(2) 0.002(2)
C64 0.016(3) 0.013(3) 0.010(3) -0.003(2) 0.000(2) 0.003(2)
C65 0.012(3) 0.017(3) 0.018(3) -0.005(3) 0.000(2) -0.001(2)
C66 0.028(4) 0.036(4) 0.013(3) -0.002(3) -0.007(3) 0.001(3)
C67 0.012(3) 0.015(3) 0.019(3) 0.001(3) 0.000(2) 0.003(2)
C68 0.013(3) 0.020(3) 0.018(3) -0.005(3) 0.002(2) -0.003(3)
C69 0.017(3) 0.018(3) 0.010(3) 0.005(3) 0.000(2) 0.001(3)
C70 0.012(3) 0.018(4) 0.011(3) 0.000(3) -0.003(2) -0.005(3)
C71 0.023(3) 0.015(3) 0.011(3) -0.001(3) 0.002(3) 0.002(3)
C72 0.042(4) 0.026(4) 0.010(3) 0.002(3) 0.002(3) -0.004(3)
O66 0.016(3) 0.033(3) 0.051(4) 0.020(3) 0.017(2) -0.003(2)
O62 0.031(3) 0.040(3) 0.037(3) -0.012(3) -0.003(2) 0.001(3)
O1A 0.058(4) 0.048(4) 0.043(4) 0.012(3) -0.001(3) -0.015(3)
O1B 0.029(3) 0.028(3) 0.039(3) -0.008(3) 0.008(2) 0.004(2)

loop_
_atom_type_symbol
_atom_type_description
_atom_type_scat_dispersion_real
_atom_type_scat_dispersion_imag
_atom_type_scat_source
C C 0.0181 0.0091 'International Tables Vol C Tables 4.2.6.8 and 6.1.1.4'
H H 0.0000 0.0000 'International Tables Vol C Tables 4.2.6.8 and 6.1.1.4'
Au Au -4.4197 7.2980 'International Tables Vol C Tables 4.2.6.8 and 6.1.1.4'
Cl Cl 0.3639 0.7018 'International Tables Vol C Tables 4.2.6.8 and 6.1.1.4'
O O 0.0492 0.0322 'International Tables Vol C Tables 4.2.6.8 and 6.1.1.4'
Rb Rb -0.4688 1.6079 'International Tables Vol C Tables 4.2.6.8 and 6.1.1.4'

loop_
_geom_angle_atom_site_label_1
_geom_angle_atom_site_label_2
_geom_angle_atom_site_label_3
_geom_angle
_geom_angle_site_symmetry_1
_geom_angle_site_symmetry_3
Cl2 Au01 Cl1 90.56(8) . .
Cl2 Au01 Cl3 89.29(9) . .
Cl3 Au01 Cl1 179.67(11) . .
Cl4 Au01 Cl1 90.05(9) . .
Cl4 Au01 Cl2 179.28(10) . .
Cl4 Au01 Cl3 90.11(9) . .
O1 Rb1 C66 93.90(15) . 2_645
O4 Rb1 O1 50.02(12) . .
O4 Rb1 O21 139.14(13) . 1_655
O4 Rb1 C66 76.35(17) . 2_645
O14 Rb1 O1 114.59(14) 2_655 .
O14 Rb1 O4 64.58(15) 2_655 .
O14 Rb1 O21 133.88(17) 2_655 1_655
O14 Rb1 C66 70.1(2) 2_655 2_645
O21 Rb1 O1 99.44(12) 1_655 .
O21 Rb1 C66 139.86(16) 1_655 2_645
O24 Rb1 O1 82.56(15) 1_655 .
O24 Rb1 O4 128.46(15) 1_655 .
O24 Rb1 O14 153.96(18) 1_655 2_655
O24 Rb1 O21 54.87(13) 1_655 1_655
O24 Rb1 O44 95.23(18) 1_655 2_645
O24 Rb1 O61 90.19(16) 1_655 .
O24 Rb1 C66 90.10(17) 1_655 2_645
O34 Rb1 O1 65.03(14) . .
O34 Rb1 O4 55.95(16) . .
O34 Rb1 O14 79.35(18) . 2_655
O34 Rb1 O21 88.62(15) . 1_655
O34 Rb1 O24 126.63(16) . 1_655
O34 Rb1 O44 136.44(18) . 2_645
O34 Rb1 O61 113.63(16) . .
O34 Rb1 C66 131.05(18) . 2_645
O44 Rb1 O1 116.38(14) 2_645 .
O44 Rb1 O4 90.33(16) 2_645 .
O44 Rb1 O14 60.1(2) 2_645 2_655
O44 Rb1 O21 130.35(15) 2_645 1_655
O44 Rb1 C66 22.61(17) 2_645 2_645
O61 Rb1 O1 168.67(13) . .
O61 Rb1 O4 139.63(15) . .
O61 Rb1 O14 75.31(16) . 2_655
O61 Rb1 O21 69.24(13) . 1_655
O61 Rb1 O44 72.82(15) . 2_645
O61 Rb1 C66 94.82(16) . 2_645
C4 O1 Rb1 119.8(3) . .
C4 O1 C5 113.3(5) . .
C5 O1 Rb1 124.6(3) . .
C2 O2 H2 109.5 . .
C3 O3 H3 109.5 . .
Rb1 O4 H4 52.8 . .
C6 O4 Rb1 113.7(4) . .
C6 O4 H4 109.5 . .
C4 O5 C7 119.3(4) . .
C10 O6 C11 114.9(5) . .
C8 O7 H7 109.5 . .
C9 O8 H8 109.5 . .
C12 O9 H9 109.5 . .
C10 O10 C13 118.3(5) . .
C16 O11 C17 114.9(5) . .
C14 O12 H12 109.5 . .
C15 O13 H13 109.5 . .
Rb1 O14 H14 86.3 2_645 .
C18 O14 Rb1 130.5(5) . 2_645
C18 O14 H14 109.5 . .
C16 O15 C19 120.0(5) . .
C22 O16 C23 113.6(5) . .
C20 O17 H17 109.5 . .
C21 O18 H18 109.5 . .
C24 O19 H19 109.5 . .
C22 O20 C25 121.1(5) . .
C28 O21 Rb1 121.4(4) . 1_455
C28 O21 C29 113.1(5) . .
C29 O21 Rb1 118.2(3) . 1_455
C26 O22 H22 109.5 . .
C27 O23 H23 109.5 . .
Rb1 O24 H24 48.7 1_455 .
C30 O24 Rb1 118.6(4) . 1_455
C30 O24 H24 109.5 . .
C28 O25 C31 118.4(5) . .
C34 O26 C35 113.9(5) . .
C32 O27 H27 109.5 . .
C33 O28 H28 109.5 . .
C36 O29 H29 109.5 . .
C34 O30 C1 121.3(5) . .
C37 O31 C41 112.7(5) . .
C38 O32 H32 109.5 . .
C39 O33 H33 109.5 . .
Rb1 O34 H34 126.3 . .
C42 O34 Rb1 122.6(4) . .
C42 O34 H34 109.5 . .
C37 O35 C70 117.9(5) . .
C71 O36 C67 114.5(4) . .
C68 O37 H37 109.5 . .
C69 O38 H38 109.5 . .
C72 O39 H39 109.5 . .
C67 O40 C64 119.8(5) . .
C61 O41 C65 112.0(5) . .
C62 O42 H42 109.5 . .
C63 O43 H43 109.5 . .
Rb1 O44 H44 146.2 2_655 .
C66 O44 Rb1 104.1(4) . 2_655
C66 O44 H44 109.5 . .
C61 O45 C58 120.2(5) . .
C55 O46 C59 113.0(5) . .
C56 O47 H47 109.5 . .
C57 O48 H48 109.5 . .
C60 O49 H49 109.5 . .
C55 O50 C52 118.7(5) . .
C49 O51 C53 114.1(4) . .
C50 O52 H52 109.5 . .
C51 O53 H53 109.5 . .
C54 O54 H54 109.5 . .
C49 O55 C46 120.2(5) . .
C43 O56 C47 113.0(5) . .
C44 O57 H57 109.5 . .
C45 O58 H58 109.5 . .
C48 O59 H59 109.5 . .
C43 O60 C40 119.5(5) . .
Rb1 O61 H61A 111.2 . .
Rb1 O61 H61B 111.1 . .
H61A O61 H61B 107.7 . .
O30 C1 H1 110.2 . .
O30 C1 C2 106.6(5) . .
O30 C1 C5 107.4(5) . .
C2 C1 H1 110.2 . .
C2 C1 C5 112.3(5) . .
C5 C1 H1 110.2 . .
O2 C2 C1 112.3(5) . .
O2 C2 H2A 108.8 . .
O2 C2 C3 108.6(5) . .
C1 C2 H2A 108.8 . .
C1 C2 C3 109.6(5) . .
C3 C2 H2A 108.8 . .
O3 C3 C2 111.1(6) . .
O3 C3 H3A 108.6 . .
O3 C3 C4 110.3(6) . .
C2 C3 H3A 108.6 . .
C4 C3 C2 109.5(6) . .
C4 C3 H3A 108.6 . .
O1 C4 O5 111.3(5) . .
O1 C4 C3 110.3(5) . .
O1 C4 H4A 109.4 . .
O5 C4 C3 107.1(5) . .
O5 C4 H4A 109.4 . .
C3 C4 H4A 109.4 . .
O1 C5 C1 110.9(5) . .
O1 C5 H5 108.7 . .
O1 C5 C6 105.5(5) . .
C1 C5 H5 108.7 . .
C6 C5 C1 114.2(5) . .
C6 C5 H5 108.7 . .
O4 C6 C5 109.9(5) . .
O4 C6 H6A 109.7 . .
O4 C6 H6B 109.7 . .
C5 C6 H6A 109.7 . .
C5 C6 H6B 109.7 . .
H6A C6 H6B 108.2 . .
O5 C7 H7A 109.5 . .
O5 C7 C8 106.9(5) . .
O5 C7 C11 107.8(5) . .
C8 C7 H7A 109.5 . .
C8 C7 C11 113.5(5) . .
C11 C7 H7A 109.5 . .
O7 C8 C7 109.5(5) . .
O7 C8 H8A 109.7 . .
O7 C8 C9 109.5(5) . .
C7 C8 H8A 109.7 . .
C7 C8 C9 108.6(5) . .
C9 C8 H8A 109.7 . .
O8 C9 C8 111.5(5) . .
O8 C9 H9A 108.4 . .
O8 C9 C10 110.9(5) . .
C8 C9 H9A 108.4 . .
C10 C9 C8 109.2(6) . .
C10 C9 H9A 108.4 . .
O6 C10 O10 111.3(5) . .
O6 C10 C9 110.0(5) . .
O6 C10 H10 109.0 . .
O10 C10 C9 108.4(5) . .
O10 C10 H10 109.0 . .
C9 C10 H10 109.0 . .
O6 C11 C7 110.9(5) . .
O6 C11 H11 109.7 . .
O6 C11 C12 105.4(5) . .
C7 C11 H11 109.7 . .
C12 C11 C7 111.4(6) . .
C12 C11 H11 109.7 . .
O9 C12 C11 111.8(6) . .
O9 C12 H12A 109.3 . .
O9 C12 H12B 109.3 . .
C11 C12 H12A 109.3 . .
C11 C12 H12B 109.3 . .
H12A C12 H12B 107.9 . .
O10 C13 H13A 109.8 . .
O10 C13 C14 107.5(5) . .
O10 C13 C17 107.7(5) . .
C14 C13 H13A 109.8 . .
C14 C13 C17 112.2(6) . .
C17 C13 H13A 109.8 . .
O12 C14 C13 107.4(5) . .
O12 C14 H14A 109.6 . .
O12 C14 C15 112.5(6) . .
C13 C14 H14A 109.6 . .
C13 C14 C15 108.2(6) . .
C15 C14 H14A 109.6 . .
O13 C15 C14 111.2(6) . .
O13 C15 H15 108.7 . .
O13 C15 C16 110.5(6) . .
C14 C15 H15 108.7 . .
C16 C15 C14 108.9(6) . .
C16 C15 H15 108.7 . .
O11 C16 C15 109.2(6) . .
O11 C16 H16 109.6 . .
O15 C16 O11 110.1(6) . .
O15 C16 C15 108.8(6) . .
O15 C16 H16 109.6 . .
C15 C16 H16 109.6 . .
O11 C17 C13 110.2(6) . .
O11 C17 H17A 108.9 . .
O11 C17 C18 106.7(6) . .
C13 C17 H17A 108.9 . .
C18 C17 C13 113.1(6) . .
C18 C17 H17A 108.9 . .
O14 C18 C17 111.5(7) . .
O14 C18 H18A 109.3 . .
O14 C18 H18B 109.3 . .
C17 C18 H18A 109.3 . .
C17 C18 H18B 109.3 . .
H18A C18 H18B 108.0 . .
O15 C19 H19A 110.4 . .
O15 C19 C20 106.7(5) . .
O15 C19 C23 107.7(5) . .
C20 C19 H19A 110.4 . .
C20 C19 C23 111.2(6) . .
C23 C19 H19A 110.4 . .
O17 C20 C19 110.7(5) . .
O17 C20 H20 109.3 . .
O17 C20 C21 109.0(5) . .
C19 C20 H20 109.3 . .
C19 C20 C21 109.3(6) . .
C21 C20 H20 109.3 . .
O18 C21 C20 110.4(6) . .
O18 C21 H21 109.8 . .
O18 C21 C22 108.7(6) . .
C20 C21 H21 109.8 . .
C20 C21 C22 108.2(5) . .
C22 C21 H21 109.8 . .
O16 C22 C21 109.0(5) . .
O16 C22 H22A 109.2 . .
O20 C22 O16 111.9(5) . .
O20 C22 C21 108.3(6) . .
O20 C22 H22A 109.2 . .
C21 C22 H22A 109.2 . .
O16 C23 C19 111.2(5) . .
O16 C23 H23A 108.4 . .
O16 C23 C24 106.7(6) . .
C19 C23 H23A 108.4 . .
C24 C23 C19 113.6(6) . .
C24 C23 H23A 108.4 . .
O19 C24 C23 109.1(5) . .
O19 C24 H24A 109.9 . .
O19 C24 H24B 109.9 . .
C23 C24 H24A 109.9 . .
C23 C24 H24B 109.9 . .
H24A C24 H24B 108.3 . .
O20 C25 H25 109.9 . .
O20 C25 C26 107.1(5) . .
O20 C25 C29 108.5(5) . .
C26 C25 H25 109.9 . .
C26 C25 C29 111.5(6) . .
C29 C25 H25 109.9 . .
O22 C26 C25 110.7(6) . .
O22 C26 H26 109.1 . .
O22 C26 C27 108.3(6) . .
C25 C26 H26 109.1 . .
C27 C26 C25 110.3(6) . .
C27 C26 H26 109.1 . .
O23 C27 C26 112.1(6) . .
O23 C27 H27A 108.2 . .
O23 C27 C28 110.6(6) . .
C26 C27 H27A 108.2 . .
C26 C27 C28 109.5(5) . .
C28 C27 H27A 108.2 . .
O21 C28 O25 111.4(5) . .
O21 C28 C27 110.6(5) . .
O21 C28 H28A 109.2 . .
O25 C28 C27 107.1(5) . .
O25 C28 H28A 109.2 . .
C27 C28 H28A 109.2 . .
O21 C29 C25 111.2(5) . .
O21 C29 H29A 108.9 . .
O21 C29 C30 106.3(5) . .
C25 C29 H29A 108.9 . .
C30 C29 C25 112.6(6) . .
C30 C29 H29A 108.9 . .
O24 C30 C29 113.3(6) . .
O24 C30 H30A 108.9 . .
O24 C30 H30B 108.9 . .
C29 C30 H30A 108.9 . .
C29 C30 H30B 108.9 . .
H30A C30 H30B 107.7 . .
O25 C31 H31 109.9 . .
O25 C31 C32 107.1(5) . .
O25 C31 C35 109.1(5) . .
C32 C31 H31 109.9 . .
C32 C31 C35 110.9(5) . .
C35 C31 H31 109.9 . .
O27 C32 C31 109.8(5) . .
O27 C32 H32A 109.4 . .
O27 C32 C33 110.3(5) . .
C31 C32 H32A 109.4 . .
C31 C32 C33 108.4(5) . .
C33 C32 H32A 109.4 . .
O28 C33 C32 112.1(6) . .
O28 C33 H33A 108.8 . .
O28 C33 C34 109.2(5) . .
C32 C33 H33A 108.8 . .
C32 C33 C34 109.0(5) . .
C34 C33 H33A 108.8 . .
O26 C34 O30 109.9(5) . .
O26 C34 C33 109.5(5) . .
O26 C34 H34A 110.4 . .
O30 C34 C33 106.2(5) . .
O30 C34 H34A 110.4 . .
C33 C34 H34A 110.4 . .
O26 C35 C31 110.8(5) . .
O26 C35 H35 108.5 . .
O26 C35 C36 106.8(5) . .
C31 C35 H35 108.5 . .
C36 C35 C31 113.6(5) . .
C36 C35 H35 108.5 . .
O29 C36 C35 111.0(5) . .
O29 C36 H36A 109.4 . .
O29 C36 H36B 109.4 . .
C35 C36 H36A 109.4 . .
C35 C36 H36B 109.4 . .
H36A C36 H36B 108.0 . .
O31 C37 O35 111.1(5) . .
O31 C37 H37A 109.6 . .
O31 C37 C38 109.9(5) . .
O35 C37 H37A 109.6 . .
O35 C37 C38 106.9(5) . .
C38 C37 H37A 109.6 . .
O32 C38 C37 110.1(5) . .
O32 C38 H38A 108.9 . .
O32 C38 C39 111.3(5) . .
C37 C38 H38A 108.9 . .
C39 C38 C37 108.6(5) . .
C39 C38 H38A 108.9 . .
O33 C39 C38 109.7(5) . .
O33 C39 H39A 109.4 . .
O33 C39 C40 109.8(5) . .
C38 C39 H39A 109.4 . .
C40 C39 C38 109.1(5) . .
C40 C39 H39A 109.4 . .
O60 C40 C39 105.3(5) . .
O60 C40 H40 110.0 . .
O60 C40 C41 106.9(5) . .
C39 C40 H40 110.0 . .
C39 C40 C41 114.4(6) . .
C41 C40 H40 110.0 . .
O31 C41 C40 110.8(5) . .
O31 C41 H41 109.4 . .
O31 C41 C42 105.6(5) . .
C40 C41 H41 109.4 . .
C40 C41 C42 112.2(6) . .
C42 C41 H41 109.4 . .
O34 C42 C41 112.4(5) . .
O34 C42 H42A 109.1 . .
O34 C42 H42B 109.1 . .
C41 C42 H42A 109.1 . .
C41 C42 H42B 109.1 . .
H42A C42 H42B 107.9 . .
O56 C43 H43A 109.6 . .
O56 C43 C44 109.6(5) . .
O60 C43 O56 110.9(5) . .
O60 C43 H43A 109.6 . .
O60 C43 C44 107.5(5) . .
C44 C43 H43A 109.6 . .
O57 C44 C43 109.5(6) . .
O57 C44 H44A 109.0 . .
O57 C44 C45 110.5(6) . .
C43 C44 H44A 109.0 . .
C45 C44 C43 109.8(6) . .
C45 C44 H44A 109.0 . .
O58 C45 C44 110.2(6) . .
O58 C45 H45 108.8 . .
O58 C45 C46 109.0(5) . .
C44 C45 H45 108.8 . .
C44 C45 C46 111.2(6) . .
C46 C45 H45 108.8 . .
O55 C46 C45 106.4(5) . .
O55 C46 H46 109.6 . .
O55 C46 C47 108.5(5) . .
C45 C46 H46 109.6 . .
C47 C46 C45 113.0(5) . .
C47 C46 H46 109.6 . .
O56 C47 C46 110.3(5) . .
O56 C47 H47A 108.8 . .
O56 C47 C48 105.6(5) . .
C46 C47 H47A 108.8 . .
C48 C47 C46 114.3(5) . .
C48 C47 H47A 108.8 . .
O59 C48 C47 113.4(6) . .
O59 C48 H48A 108.9 . .
O59 C48 H48B 108.9 . .
C47 C48 H48A 108.9 . .
C47 C48 H48B 108.9 . .
H48A C48 H48B 107.7 . .
O51 C49 H49A 109.1 . .
O51 C49 C50 110.2(6) . .
O55 C49 O51 110.4(5) . .
O55 C49 H49A 109.1 . .
O55 C49 C50 108.9(5) . .
C50 C49 H49A 109.1 . .
O52 C50 C49 111.5(6) . .
O52 C50 H50 107.5 . .
O52 C50 C51 112.0(5) . .
C49 C50 H50 107.5 . .
C49 C50 C51 110.6(5) . .
C51 C50 H50 107.5 . .
O53 C51 C50 108.4(6) . .
O53 C51 H51 110.7 . .
O53 C51 C52 108.5(6) . .
C50 C51 H51 110.7 . .
C52 C51 C50 107.8(5) . .
C52 C51 H51 110.7 . .
O50 C52 C51 107.8(5) . .
O50 C52 H52A 109.5 . .
O50 C52 C53 109.6(5) . .
C51 C52 H52A 109.5 . .
C51 C52 C53 110.9(6) . .
C53 C52 H52A 109.5 . .
O51 C53 C52 111.1(5) . .
O51 C53 H53A 108.9 . .
O51 C53 C54 106.6(5) . .
C52 C53 H53A 108.9 . .
C54 C53 C52 112.5(6) . .
C54 C53 H53A 108.9 . .
O54 C54 C53 112.9(6) . .
O54 C54 H54A 109.0 . .
O54 C54 H54B 109.0 . .
C53 C54 H54A 109.0 . .
C53 C54 H54B 109.0 . .
H54A C54 H54B 107.8 . .
O46 C55 H55 109.7 . .
O46 C55 C56 110.0(5) . .
O50 C55 O46 110.1(5) . .
O50 C55 H55 109.7 . .
O50 C55 C56 107.5(5) . .
C56 C55 H55 109.7 . .
O47 C56 C55 110.0(5) . .
O47 C56 H56 108.4 . .
O47 C56 C57 112.3(5) . .
C55 C56 H56 108.4 . .
C57 C56 C55 109.2(5) . .
C57 C56 H56 108.4 . .
O48 C57 C56 109.3(5) . .
O48 C57 H57A 109.2 . .
O48 C57 C58 109.5(5) . .
C56 C57 H57A 109.2 . .
C56 C57 C58 110.5(5) . .
C58 C57 H57A 109.2 . .
O45 C58 C57 106.2(5) . .
O45 C58 H58A 109.4 . .
O45 C58 C59 109.6(5) . .
C57 C58 H58A 109.4 . .
C57 C58 C59 112.8(5) . .
C59 C58 H58A 109.4 . .
O46 C59 C58 110.1(5) . .
O46 C59 H59A 108.7 . .
O46 C59 C60 107.3(5) . .
C58 C59 H59A 108.7 . .
C60 C59 C58 113.1(5) . .
C60 C59 H59A 108.7 . .
O49 C60 C59 113.4(7) . .
O49 C60 H60A 108.9 . .
O49 C60 H60B 108.9 . .
C59 C60 H60A 108.9 . .
C59 C60 H60B 108.9 . .
H60A C60 H60B 107.7 . .
O41 C61 H61 110.0 . .
O41 C61 C62 109.1(5) . .
O45 C61 O41 111.2(5) . .
O45 C61 H61 110.0 . .
O45 C61 C62 106.6(5) . .
C62 C61 H61 110.0 . .
O42 C62 C61 109.8(5) . .
O42 C62 H62 109.3 . .
O42 C62 C63 109.6(5) . .
C61 C62 H62 109.3 . .
C63 C62 C61 109.6(5) . .
C63 C62 H62 109.3 . .
O43 C63 C62 111.5(5) . .
O43 C63 H63 108.8 . .
O43 C63 C64 107.5(5) . .
C62 C63 H63 108.8 . .
C62 C63 C64 111.4(5) . .
C64 C63 H63 108.8 . .
O40 C64 C63 105.8(5) . .
O40 C64 H64 109.9 . .
O40 C64 C65 108.8(5) . .
C63 C64 H64 109.9 . .
C65 C64 C63 112.4(5) . .
C65 C64 H64 109.9 . .
O41 C65 C64 112.0(5) . .
O41 C65 H65 108.7 . .
O41 C65 C66 105.0(6) . .
C64 C65 H65 108.7 . .
C64 C65 C66 113.7(6) . .
C66 C65 H65 108.7 . .
Rb1 C66 H66A 66.0 2_655 .
Rb1 C66 H66B 93.1 2_655 .
O44 C66 Rb1 53.3(3) . 2_655
O44 C66 C65 113.6(6) . .
O44 C66 H66A 108.8 . .
O44 C66 H66B 108.8 . .
C65 C66 Rb1 157.8(5) . 2_655
C65 C66 H66A 108.8 . .
C65 C66 H66B 108.8 . .
H66A C66 H66B 107.7 . .
O36 C67 H67 109.7 . .
O36 C67 C68 108.9(5) . .
O40 C67 O36 110.3(5) . .
O40 C67 H67 109.7 . .
O40 C67 C68 108.5(5) . .
C68 C67 H67 109.7 . .
O37 C68 C67 110.4(6) . .
O37 C68 H68 107.3 . .
O37 C68 C69 113.1(5) . .
C67 C68 H68 107.3 . .
C69 C68 C67 111.1(5) . .
C69 C68 H68 107.3 . .
O38 C69 C68 108.2(5) . .
O38 C69 H69 110.6 . .
O38 C69 C70 108.5(5) . .
C68 C69 H69 110.6 . .
C70 C69 C68 108.1(5) . .
C70 C69 H69 110.6 . .
O35 C70 C69 108.0(5) . .
O35 C70 H70 109.3 . .
O35 C70 C71 109.7(5) . .
C69 C70 H70 109.3 . .
C69 C70 C71 111.3(6) . .
C71 C70 H70 109.3 . .
O36 C71 C70 108.7(5) . .
O36 C71 H71 109.6 . .
O36 C71 C72 106.6(5) . .
C70 C71 H71 109.6 . .
C72 C71 C70 112.7(6) . .
C72 C71 H71 109.6 . .
O39 C72 C71 112.1(6) . .
O39 C72 H72A 109.2 . .
O39 C72 H72B 109.2 . .
C71 C72 H72A 109.2 . .
C71 C72 H72B 109.2 . .
H72A C72 H72B 107.9 . .
H66C O66 H66D 109.5 . .
H62A O62 H62B 109.5 . .
H1AA O1A H1AB 109.4 . .
H1BA O1B H1BB 109.4 . .

loop_
_geom_bond_atom_site_label_1
_geom_bond_atom_site_label_2
_geom_bond_distance
_geom_bond_site_symmetry_2
Au01 Cl1 2.287(2) .
Au01 Cl2 2.274(2) .
Au01 Cl3 2.279(2) .
Au01 Cl4 2.258(2) .
Rb1 O1 3.221(5) .
Rb1 O4 3.132(6) .
Rb1 O14 3.113(7) 2_655
Rb1 O21 3.151(5) 1_655
Rb1 O24 2.877(6) 1_655
Rb1 O34 2.849(5) .
Rb1 O44 2.973(6) 2_645
Rb1 O61 2.914(5) .
Rb1 C66 3.597(7) 2_645
O1 C4 1.399(8) .
O1 C5 1.455(8) .
O2 H2 0.8400 .
O2 C2 1.430(8) .
O3 H3 0.8400 .
O3 C3 1.435(8) .
O4 H4 0.8400 .
O4 C6 1.409(9) .
O5 C4 1.419(7) .
O5 C7 1.437(8) .
O6 C10 1.400(8) .
O6 C11 1.449(8) .
O7 H7 0.8400 .
O7 C8 1.433(8) .
O8 H8 0.8400 .
O8 C9 1.424(8) .
O9 H9 0.8400 .
O9 C12 1.436(10) .
O10 C10 1.409(8) .
O10 C13 1.447(9) .
O11 C16 1.412(8) .
O11 C17 1.458(8) .
O12 H12 0.8400 .
O12 C14 1.414(8) .
O13 H13 0.8400 .
O13 C15 1.428(8) .
O14 Rb1 3.113(7) 2_645
O14 H14 0.8400 .
O14 C18 1.442(13) .
O15 C16 1.409(9) .
O15 C19 1.434(8) .
O16 C22 1.414(8) .
O16 C23 1.432(8) .
O17 H17 0.8400 .
O17 C20 1.429(8) .
O18 H18 0.8400 .
O18 C21 1.442(8) .
O19 H19 0.8400 .
O19 C24 1.454(9) .
O20 C22 1.402(8) .
O20 C25 1.426(8) .
O21 Rb1 3.151(5) 1_455
O21 C28 1.413(8) .
O21 C29 1.439(8) .
O22 H22 0.8400 .
O22 C26 1.426(8) .
O23 H23 0.8400 .
O23 C27 1.411(9) .
O24 Rb1 2.877(6) 1_455
O24 H24 0.8400 .
O24 C30 1.398(10) .
O25 C28 1.414(8) .
O25 C31 1.430(8) .
O26 C34 1.401(8) .
O26 C35 1.449(8) .
O27 H27 0.8400 .
O27 C32 1.411(8) .
O28 H28 0.8400 .
O28 C33 1.431(8) .
O29 H29 0.8400 .
O29 C36 1.438(8) .
O30 C1 1.439(8) .
O30 C34 1.432(8) .
O31 C37 1.411(8) .
O31 C41 1.451(8) .
O32 H32 0.8400 .
O32 C38 1.419(8) .
O33 H33 0.8400 .
O33 C39 1.414(8) .
O34 H34 0.8400 .
O34 C42 1.414(9) .
O35 C37 1.412(8) .
O35 C70 1.436(8) .
O36 C67 1.429(8) .
O36 C71 1.422(8) .
O37 H37 0.8400 .
O37 C68 1.417(8) .
O38 H38 0.8400 .
O38 C69 1.441(8) .
O39 H39 0.8400 .
O39 C72 1.425(10) .
O40 C64 1.436(8) .
O40 C67 1.420(8) .
O41 C61 1.418(8) .
O41 C65 1.455(9) .
O42 H42 0.8400 .
O42 C62 1.430(8) .
O43 H43 0.8400 .
O43 C63 1.436(8) .
O44 Rb1 2.973(6) 2_655
O44 H44 0.8400 .
O44 C66 1.426(10) .
O45 C58 1.418(8) .
O45 C61 1.402(7) .
O46 C55 1.421(8) .
O46 C59 1.438(8) .
O47 H47 0.8400 .
O47 C56 1.439(8) .
O48 H48 0.8400 .
O48 C57 1.439(7) .
O49 H49 0.8400 .
O49 C60 1.402(12) .
O50 C52 1.416(8) .
O50 C55 1.409(8) .
O51 C49 1.417(8) .
O51 C53 1.452(8) .
O52 H52 0.8400 .
O52 C50 1.416(8) .
O53 H53 0.8400 .
O53 C51 1.433(9) .
O54 H54 0.8400 .
O54 C54 1.416(10) .
O55 C46 1.434(8) .
O55 C49 1.407(8) .
O56 C43 1.411(8) .
O56 C47 1.459(8) .
O57 H57 0.8400 .
O57 C44 1.434(8) .
O58 H58 0.8400 .
O58 C45 1.427(8) .
O59 H59 0.8400 .
O59 C48 1.408(9) .
O60 C40 1.441(8) .
O60 C43 1.407(8) .
O61 H61A 0.9137 .
O61 H61B 0.9129 .
C1 H1 1.0000 .
C1 C2 1.488(9) .
C1 C5 1.536(9) .
C2 H2A 1.0000 .
C2 C3 1.517(10) .
C3 H3A 1.0000 .
C3 C4 1.509(10) .
C4 H4A 1.0000 .
C5 H5 1.0000 .
C5 C6 1.504(9) .
C6 H6A 0.9900 .
C6 H6B 0.9900 .
C7 H7A 1.0000 .
C7 C8 1.517(9) .
C7 C11 1.531(9) .
C8 H8A 1.0000 .
C8 C9 1.531(9) .
C9 H9A 1.0000 .
C9 C10 1.523(10) .
C10 H10 1.0000 .
C11 H11 1.0000 .
C11 C12 1.516(9) .
C12 H12A 0.9900 .
C12 H12B 0.9900 .
C13 H13A 1.0000 .
C13 C14 1.521(9) .
C13 C17 1.529(10) .
C14 H14A 1.0000 .
C14 C15 1.532(10) .
C15 H15 1.0000 .
C15 C16 1.506(10) .
C16 H16 1.0000 .
C17 H17A 1.0000 .
C17 C18 1.518(10) .
C18 H18A 0.9900 .
C18 H18B 0.9900 .
C19 H19A 1.0000 .
C19 C20 1.506(9) .
C19 C23 1.550(9) .
C20 H20 1.0000 .
C20 C21 1.518(10) .
C21 H21 1.0000 .
C21 C22 1.521(10) .
C22 H22A 1.0000 .
C23 H23A 1.0000 .
C23 C24 1.506(9) .
C24 H24A 0.9900 .
C24 H24B 0.9900 .
C25 H25 1.0000 .
C25 C26 1.521(10) .
C25 C29 1.525(9) .
C26 H26 1.0000 .
C26 C27 1.518(10) .
C27 H27A 1.0000 .
C27 C28 1.534(9) .
C28 H28A 1.0000 .
C29 H29A 1.0000 .
C29 C30 1.516(10) .
C30 H30A 0.9900 .
C30 H30B 0.9900 .
C31 H31 1.0000 .
C31 C32 1.516(9) .
C31 C35 1.534(9) .
C32 H32A 1.0000 .
C32 C33 1.518(10) .
C33 H33A 1.0000 .
C33 C34 1.543(9) .
C34 H34A 1.0000 .
C35 H35 1.0000 .
C35 C36 1.507(9) .
C36 H36A 0.9900 .
C36 H36B 0.9900 .
C37 H37A 1.0000 .
C37 C38 1.542(9) .
C38 H38A 1.0000 .
C38 C39 1.519(9) .
C39 H39A 1.0000 .
C39 C40 1.512(9) .
C40 H40 1.0000 .
C40 C41 1.515(10) .
C41 H41 1.0000 .
C41 C42 1.526(9) .
C42 H42A 0.9900 .
C42 H42B 0.9900 .
C43 H43A 1.0000 .
C43 C44 1.519(10) .
C44 H44A 1.0000 .
C44 C45 1.517(10) .
C45 H45 1.0000 .
C45 C46 1.526(9) .
C46 H46 1.0000 .
C46 C47 1.525(9) .
C47 H47A 1.0000 .
C47 C48 1.497(9) .
C48 H48A 0.9900 .
C48 H48B 0.9900 .
C49 H49A 1.0000 .
C49 C50 1.500(10) .
C50 H50 1.0000 .
C50 C51 1.529(10) .
C51 H51 1.0000 .
C51 C52 1.520(9) .
C52 H52A 1.0000 .
C52 C53 1.531(9) .
C53 H53A 1.0000 .
C53 C54 1.523(9) .
C54 H54A 0.9900 .
C54 H54B 0.9900 .
C55 H55 1.0000 .
C55 C56 1.530(9) .
C56 H56 1.0000 .
C56 C57 1.503(9) .
C57 H57A 1.0000 .
C57 C58 1.517(8) .
C58 H58A 1.0000 .
C58 C59 1.533(8) .
C59 H59A 1.0000 .
C59 C60 1.499(9) .
C60 H60A 0.9900 .
C60 H60B 0.9900 .
C61 H61 1.0000 .
C61 C62 1.525(9) .
C62 H62 1.0000 .
C62 C63 1.514(10) .
C63 H63 1.0000 .
C63 C64 1.526(8) .
C64 H64 1.0000 .
C64 C65 1.514(9) .
C65 H65 1.0000 .
C65 C66 1.516(9) .
C66 Rb1 3.597(7) 2_655
C66 H66A 0.9900 .
C66 H66B 0.9900 .
C67 H67 1.0000 .
C67 C68 1.538(9) .
C68 H68 1.0000 .
C68 C69 1.514(10) .
C69 H69 1.0000 .
C69 C70 1.511(9) .
C70 H70 1.0000 .
C70 C71 1.532(9) .
C71 H71 1.0000 .
C71 C72 1.525(9) .
C72 H72A 0.9900 .
C72 H72B 0.9900 .
O66 H66C 0.8699 .
O66 H66D 0.8702 .
O62 H62A 0.8696 .
O62 H62B 0.8699 .
O1A H1AA 0.8705 .
O1A H1AB 0.8699 .
O1B H1BA 0.8701 .
O1B H1BB 0.8704 .

loop_
_geom_torsion_atom_site_label_1
_geom_torsion_atom_site_label_2
_geom_torsion_atom_site_label_3
_geom_torsion_atom_site_label_4
_geom_torsion
_geom_torsion_site_symmetry_1
_geom_torsion_site_symmetry_4
Rb1 O1 C4 O5 -138.6(4) . .
Rb1 O1 C4 C3 102.6(5) . .
Rb1 O1 C5 C1 -107.7(5) . .
Rb1 O1 C5 C6 16.4(6) . .
Rb1 O4 C6 C5 71.9(6) . .
Rb1 O14 C18 C17 101.4(7) 2_645 .
Rb1 O21 C28 O25 -152.3(3) 1_455 .
Rb1 O21 C28 C27 88.6(5) 1_455 .
Rb1 O21 C29 C25 -92.9(5) 1_455 .
Rb1 O21 C29 C30 30.0(6) 1_455 .
Rb1 O24 C30 C29 60.9(7) 1_455 .
Rb1 O34 C42 C41 176.9(4) . .
Rb1 O44 C66 C65 159.2(5) 2_655 .
O1 C5 C6 O4 -55.2(7) . .
O2 C2 C3 O3 58.5(7) . .
O2 C2 C3 C4 -179.4(5) . .
O3 C3 C4 O1 -176.4(5) . .
O3 C3 C4 O5 62.3(7) . .
O5 C7 C8 O7 -70.8(6) . .
O5 C7 C8 C9 169.6(5) . .
O5 C7 C11 O6 -166.3(5) . .
O5 C7 C11 C12 76.7(7) . .
O6 C11 C12 O9 -61.2(7) . .
O7 C8 C9 O8 61.2(7) . .
O7 C8 C9 C10 -175.9(5) . .
O8 C9 C10 O6 -175.1(5) . .
O8 C9 C10 O10 63.0(7) . .
O10 C13 C14 O12 -66.4(7) . .
O10 C13 C14 C15 172.0(5) . .
O10 C13 C17 O11 -168.2(5) . .
O10 C13 C17 C18 72.5(7) . .
O11 C17 C18 O14 -67.5(8) . .
O12 C14 C15 O13 60.4(7) . .
O12 C14 C15 C16 -177.6(5) . .
O13 C15 C16 O11 -175.0(5) . .
O13 C15 C16 O15 64.8(7) . .
O15 C19 C20 O17 -70.1(6) . .
O15 C19 C20 C21 169.9(5) . .
O15 C19 C23 O16 -166.5(5) . .
O15 C19 C23 C24 73.1(7) . .
O16 C23 C24 O19 -57.1(7) . .
O17 C20 C21 O18 61.0(7) . .
O17 C20 C21 C22 179.9(5) . .
O18 C21 C22 O16 -176.8(5) . .
O18 C21 C22 O20 61.3(7) . .
O20 C25 C26 O22 -70.1(7) . .
O20 C25 C26 C27 170.0(5) . .
O20 C25 C29 O21 -170.0(5) . .
O20 C25 C29 C30 70.8(7) . .
O21 C29 C30 O24 -57.8(7) . .
O22 C26 C27 O23 61.9(8) . .
O22 C26 C27 C28 -175.0(6) . .
O23 C27 C28 O21 -177.7(5) . .
O23 C27 C28 O25 60.7(7) . .
O25 C31 C32 O27 -65.1(6) . .
O25 C31 C32 C33 174.3(5) . .
O25 C31 C35 O26 -171.1(4) . .
O25 C31 C35 C36 68.8(7) . .
O26 C35 C36 O29 -66.2(6) . .
O27 C32 C33 O28 60.3(7) . .
O27 C32 C33 C34 -178.7(5) . .
O28 C33 C34 O26 -176.3(5) . .
O28 C33 C34 O30 65.1(7) . .
O30 C1 C2 O2 -70.1(6) . .
O30 C1 C2 C3 169.1(5) . .
O30 C1 C5 O1 -167.1(5) . .
O30 C1 C5 C6 73.9(7) . .
O31 C37 C38 O32 -175.5(5) . .
O31 C37 C38 C39 62.4(7) . .
O31 C41 C42 O34 -63.3(8) . .
O32 C38 C39 O33 63.7(7) . .
O32 C38 C39 C40 -176.0(5) . .
O33 C39 C40 O60 -72.5(6) . .
O33 C39 C40 C41 170.4(5) . .
O35 C37 C38 O32 63.8(6) . .
O35 C37 C38 C39 -58.3(6) . .
O35 C70 C71 O36 -176.9(5) . .
O35 C70 C71 C72 65.1(7) . .
O36 C67 C68 O37 -177.2(5) . .
O36 C67 C68 C69 56.5(7) . .
O36 C71 C72 O39 -71.1(8) . .
O37 C68 C69 O38 62.5(7) . .
O37 C68 C69 C70 179.8(5) . .
O38 C69 C70 O35 -66.4(6) . .
O38 C69 C70 C71 173.1(5) . .
O40 C64 C65 O41 -164.9(5) . .
O40 C64 C65 C66 76.3(7) . .
O40 C67 C68 O37 62.7(6) . .
O40 C67 C68 C69 -63.5(7) . .
O41 C61 C62 O42 -178.1(5) . .
O41 C61 C62 C63 61.4(6) . .
O41 C65 C66 Rb1 -14.3(15) . 2_655
O41 C65 C66 O44 -63.2(8) . .
O42 C62 C63 O43 66.8(6) . .
O42 C62 C63 C64 -173.2(5) . .
O43 C63 C64 O40 -72.3(6) . .
O43 C63 C64 C65 169.1(5) . .
O45 C58 C59 O46 -168.7(5) . .
O45 C58 C59 C60 71.2(8) . .
O45 C61 C62 O42 61.7(7) . .
O45 C61 C62 C63 -58.7(6) . .
O46 C55 C56 O47 -176.2(5) . .
O46 C55 C56 C57 60.2(7) . .
O46 C59 C60 O49 -67.7(7) . .
O47 C56 C57 O48 63.4(7) . .
O47 C56 C57 C58 -176.0(5) . .
O48 C57 C58 O45 -69.1(6) . .
O48 C57 C58 C59 170.8(5) . .
O50 C52 C53 O51 -172.2(5) . .
O50 C52 C53 C54 68.4(7) . .
O50 C55 C56 O47 63.9(6) . .
O50 C55 C56 C57 -59.7(6) . .
O51 C49 C50 O52 -175.0(5) . .
O51 C49 C50 C51 59.7(7) . .
O51 C53 C54 O54 -66.9(7) . .
O52 C50 C51 O53 59.7(8) . .
O52 C50 C51 C52 176.9(6) . .
O53 C51 C52 O50 -68.0(7) . .
O53 C51 C52 C53 171.9(6) . .
O55 C46 C47 O56 -166.3(5) . .
O55 C46 C47 C48 74.9(7) . .
O55 C49 C50 O52 63.7(6) . .
O55 C49 C50 C51 -61.6(7) . .
O56 C43 C44 O57 -178.1(5) . .
O56 C43 C44 C45 60.3(7) . .
O56 C47 C48 O59 -65.6(7) . .
O57 C44 C45 O58 66.3(7) . .
O57 C44 C45 C46 -172.7(5) . .
O58 C45 C46 O55 -72.2(6) . .
O58 C45 C46 C47 168.8(5) . .
O60 C40 C41 O31 -165.3(5) . .
O60 C40 C41 C42 77.0(6) . .
O60 C43 C44 O57 61.2(7) . .
O60 C43 C44 C45 -60.3(7) . .
C1 O30 C34 O26 118.3(6) . .
C1 O30 C34 C33 -123.3(6) . .
C1 C2 C3 O3 -178.6(5) . .
C1 C2 C3 C4 -56.4(7) . .
C1 C5 C6 O4 66.8(7) . .
C2 C1 C5 O1 -50.3(7) . .
C2 C1 C5 C6 -169.3(5) . .
C2 C3 C4 O1 61.0(7) . .
C2 C3 C4 O5 -60.3(6) . .
C4 O1 C5 C1 54.9(7) . .
C4 O1 C5 C6 179.1(5) . .
C4 O5 C7 C8 125.3(6) . .
C4 O5 C7 C11 -112.4(6) . .
C5 O1 C4 O5 57.8(7) . .
C5 O1 C4 C3 -60.9(7) . .
C5 C1 C2 O2 172.5(5) . .
C5 C1 C2 C3 51.8(7) . .
C7 O5 C4 O1 112.0(6) . .
C7 O5 C4 C3 -127.3(6) . .
C7 C8 C9 O8 -179.2(5) . .
C7 C8 C9 C10 -56.4(7) . .
C7 C11 C12 O9 59.1(8) . .
C8 C7 C11 O6 -48.2(7) . .
C8 C7 C11 C12 -165.2(6) . .
C8 C9 C10 O6 61.7(7) . .
C8 C9 C10 O10 -60.2(7) . .
C10 O6 C11 C7 53.5(7) . .
C10 O6 C11 C12 174.1(5) . .
C10 O10 C13 C14 127.9(6) . .
C10 O10 C13 C17 -111.0(6) . .
C11 O6 C10 O10 59.2(7) . .
C11 O6 C10 C9 -60.9(7) . .
C11 C7 C8 O7 170.5(5) . .
C11 C7 C8 C9 51.0(7) . .
C13 O10 C10 O6 114.0(6) . .
C13 O10 C10 C9 -124.9(6) . .
C13 C14 C15 O13 178.9(6) . .
C13 C14 C15 C16 -59.1(7) . .
C13 C17 C18 O14 53.8(8) . .
C14 C13 C17 O11 -50.1(7) . .
C14 C13 C17 C18 -169.4(6) . .
C14 C15 C16 O11 62.6(7) . .
C14 C15 C16 O15 -57.6(7) . .
C16 O11 C17 C13 54.5(8) . .
C16 O11 C17 C18 177.6(6) . .
C16 O15 C19 C20 128.5(6) . .
C16 O15 C19 C23 -112.0(6) . .
C17 O11 C16 O15 58.1(7) . .
C17 O11 C16 C15 -61.3(8) . .
C17 C13 C14 O12 175.4(6) . .
C17 C13 C14 C15 53.8(7) . .
C19 O15 C16 O11 117.1(6) . .
C19 O15 C16 C15 -123.2(6) . .
C19 C20 C21 O18 -177.9(5) . .
C19 C20 C21 C22 -59.1(7) . .
C19 C23 C24 O19 65.8(8) . .
C20 C19 C23 O16 -50.0(7) . .
C20 C19 C23 C24 -170.3(6) . .
C20 C21 C22 O16 63.4(7) . .
C20 C21 C22 O20 -58.6(7) . .
C22 O16 C23 C19 55.6(7) . .
C22 O16 C23 C24 180.0(5) . .
C22 O20 C25 C26 124.6(6) . .
C22 O20 C25 C29 -114.9(6) . .
C23 O16 C22 O20 56.9(7) . .
C23 O16 C22 C21 -62.8(7) . .
C23 C19 C20 O17 172.7(5) . .
C23 C19 C20 C21 52.7(7) . .
C25 O20 C22 O16 111.5(7) . .
C25 O20 C22 C21 -128.4(6) . .
C25 C26 C27 O23 -176.7(5) . .
C25 C26 C27 C28 -53.7(7) . .
C25 C29 C30 O24 64.3(8) . .
C26 C25 C29 O21 -52.3(7) . .
C26 C25 C29 C30 -171.5(6) . .
C26 C27 C28 O21 58.4(7) . .
C26 C27 C28 O25 -63.3(7) . .
C28 O21 C29 C25 57.8(7) . .
C28 O21 C29 C30 -179.3(5) . .
C28 O25 C31 C32 130.2(5) . .
C28 O25 C31 C35 -109.8(6) . .
C29 O21 C28 O25 58.0(6) . .
C29 O21 C28 C27 -61.1(6) . .
C29 C25 C26 O22 171.3(6) . .
C29 C25 C26 C27 51.4(7) . .
C31 O25 C28 O21 111.9(6) . .
C31 O25 C28 C27 -127.0(6) . .
C31 C32 C33 O28 -179.4(5) . .
C31 C32 C33 C34 -58.4(7) . .
C31 C35 C36 O29 56.2(7) . .
C32 C31 C35 O26 -53.3(7) . .
C32 C31 C35 C36 -173.4(5) . .
C32 C33 C34 O26 60.9(7) . .
C32 C33 C34 O30 -57.6(6) . .
C34 O26 C35 C31 56.8(6) . .
C34 O26 C35 C36 -179.1(5) . .
C34 O30 C1 C2 128.5(6) . .
C34 O30 C1 C5 -111.0(6) . .
C35 O26 C34 O30 55.8(7) . .
C35 O26 C34 C33 -60.4(7) . .
C35 C31 C32 O27 176.0(5) . .
C35 C31 C32 C33 55.4(7) . .
C37 O31 C41 C40 55.7(7) . .
C37 O31 C41 C42 177.4(5) . .
C37 O35 C70 C69 123.3(6) . .
C37 O35 C70 C71 -115.3(6) . .
C37 C38 C39 O33 -175.0(5) . .
C37 C38 C39 C40 -54.7(7) . .
C38 C39 C40 O60 167.2(5) . .
C38 C39 C40 C41 50.1(7) . .
C39 C40 C41 O31 -49.2(7) . .
C39 C40 C41 C42 -166.9(5) . .
C40 O60 C43 O56 112.5(6) . .
C40 O60 C43 C44 -127.6(6) . .
C40 C41 C42 O34 57.5(8) . .
C41 O31 C37 O35 54.9(7) . .
C41 O31 C37 C38 -63.2(7) . .
C43 O56 C47 C46 58.2(7) . .
C43 O56 C47 C48 -177.8(5) . .
C43 O60 C40 C39 126.2(6) . .
C43 O60 C40 C41 -111.8(6) . .
C43 C44 C45 O58 -172.8(5) . .
C43 C44 C45 C46 -51.8(7) . .
C44 C45 C46 O55 166.1(5) . .
C44 C45 C46 C47 47.1(7) . .
C45 C46 C47 O56 -48.5(7) . .
C45 C46 C47 C48 -167.3(6) . .
C46 O55 C49 O51 114.3(6) . .
C46 O55 C49 C50 -124.5(6) . .
C46 C47 C48 O59 55.9(8) . .
C47 O56 C43 O60 53.9(7) . .
C47 O56 C43 C44 -64.6(7) . .
C49 O51 C53 C52 55.3(7) . .
C49 O51 C53 C54 178.1(5) . .
C49 O55 C46 C45 123.9(6) . .
C49 O55 C46 C47 -114.2(6) . .
C49 C50 C51 O53 -175.4(6) . .
C49 C50 C51 C52 -58.1(7) . .
C50 C51 C52 O50 174.8(5) . .
C50 C51 C52 C53 54.8(7) . .
C51 C52 C53 O51 -53.3(7) . .
C51 C52 C53 C54 -172.7(6) . .
C52 O50 C55 O46 114.8(6) . .
C52 O50 C55 C56 -125.4(6) . .
C52 C53 C54 O54 55.1(8) . .
C53 O51 C49 O55 62.0(7) . .
C53 O51 C49 C50 -58.4(7) . .
C55 O46 C59 C58 57.7(7) . .
C55 O46 C59 C60 -178.8(6) . .
C55 O50 C52 C51 124.6(6) . .
C55 O50 C52 C53 -114.6(6) . .
C55 C56 C57 O48 -174.3(5) . .
C55 C56 C57 C58 -53.8(7) . .
C56 C57 C58 O45 170.4(5) . .
C56 C57 C58 C59 50.3(7) . .
C57 C58 C59 O46 -50.6(7) . .
C57 C58 C59 C60 -170.7(6) . .
C58 O45 C61 O41 111.7(6) . .
C58 O45 C61 C62 -129.5(5) . .
C58 C59 C60 O49 53.9(8) . .
C59 O46 C55 O50 55.0(6) . .
C59 O46 C55 C56 -63.3(7) . .
C61 O41 C65 C64 58.0(7) . .
C61 O41 C65 C66 -178.1(5) . .
C61 O45 C58 C57 127.6(5) . .
C61 O45 C58 C59 -110.3(6) . .
C61 C62 C63 O43 -172.7(5) . .
C61 C62 C63 C64 -52.6(7) . .
C62 C63 C64 O40 165.3(5) . .
C62 C63 C64 C65 46.7(7) . .
C63 C64 C65 O41 -48.1(7) . .
C63 C64 C65 C66 -166.9(6) . .
C64 O40 C67 O36 114.7(6) . .
C64 O40 C67 C68 -126.1(6) . .
C64 C65 C66 Rb1 108.5(13) . 2_655
C64 C65 C66 O44 59.5(9) . .
C65 O41 C61 O45 52.9(7) . .
C65 O41 C61 C62 -64.4(6) . .
C67 O36 C71 C70 60.3(7) . .
C67 O36 C71 C72 -178.0(5) . .
C67 O40 C64 C63 128.0(6) . .
C67 O40 C64 C65 -111.0(6) . .
C67 C68 C69 O38 -172.8(5) . .
C67 C68 C69 C70 -55.5(7) . .
C68 C69 C70 O35 176.4(5) . .
C68 C69 C70 C71 56.0(7) . .
C69 C70 C71 O36 -57.4(7) . .
C69 C70 C71 C72 -175.4(6) . .
C70 O35 C37 O31 111.7(6) . .
C70 O35 C37 C38 -128.5(6) . .
C70 C71 C72 O39 48.1(9) . .
C71 O36 C67 O40 59.0(7) . .
C71 O36 C67 C68 -60.0(6) . .

loop_
_smtbx_masks_void_nr
_smtbx_masks_void_average_x
_smtbx_masks_void_average_y
_smtbx_masks_void_average_z
_smtbx_masks_void_volume
_smtbx_masks_void_count_electrons
1 0.242 0.002 0.449 300.0 78.8
2 -0.242 0.502 0.551 300.0 78.5
3 0.184 0.467 0.089 33.8 16.3
4 -0.184 0.967 0.911 33.8 17.7
5 0.239 0.655 0.465 37.9 21.2
6 0.761 0.155 0.535 37.9 21.0
